data_4334461
loop_
_publ_author_name
'Iacopo Ciabatti'
'Cristina Femoni'
'Maria Carmela Iapalucci'
'Giuliano Longoni'
'Tatiana Lovato'
'Stefano Zacchini'

_publ_section_title
;
 PPh3-Derivatives of [Pt3n(CO)6n]2- (n= 2-6) Chini's Clusters: Syntheses,
 Structures, and 31P NMR Studies
;
_journal_name_full 'Inorganic Chemistry'
_journal_page_first 4384
_journal_page_last 4395
_journal_paper_doi 10.1021/ic3025414
_journal_volume 52
_journal_year 2013
_chemical_formula_sum 'C84 H102 N2 O16 P2 Pt9'
_chemical_formula_weight 3213.43
_chemical_name_systematic
; 
 ? 
;
_space_group_IT_number 14
_symmetry_cell_setting monoclinic
_symmetry_space_group_name_Hall '-P 2yn'
_symmetry_space_group_name_H-M 'P 1 21/n 1'
_atom_sites_solution_hydrogens geom
_atom_sites_solution_primary direct
_atom_sites_solution_secondary difmap
_audit_creation_method SHELXL-97
_cell_angle_alpha 90.00
_cell_angle_beta 102.7780(10)
_cell_angle_gamma 90.00
_cell_formula_units_Z 4
_cell_length_a 15.2430(10)
_cell_length_b 24.5212(16)
_cell_length_c 24.5500(16)
_cell_measurement_reflns_used 9989
_cell_measurement_temperature 100(2)
_cell_measurement_theta_max 25.4535
_cell_measurement_theta_min 2.201
_cell_volume 8949.0(10)
_computing_structure_refinement 'SHELXL-97 (Sheldrick, 1997)'
_computing_structure_solution 'SHELXS-97 (Sheldrick, 1990)'
_diffrn_ambient_temperature 100(2)
_diffrn_measured_fraction_theta_full 0.999
_diffrn_measured_fraction_theta_max 0.999
_diffrn_measurement_device_type 'CCD area detector'
_diffrn_measurement_method 'phi and omega scans'
_diffrn_radiation_monochromator graphite
_diffrn_radiation_source 'fine-focus sealed tube'
_diffrn_radiation_type MoK\a
_diffrn_radiation_wavelength 0.71073
_diffrn_reflns_av_R_equivalents 0.0915
_diffrn_reflns_av_sigmaI/netI 0.0675
_diffrn_reflns_limit_h_max 18
_diffrn_reflns_limit_h_min -18
_diffrn_reflns_limit_k_max 29
_diffrn_reflns_limit_k_min -29
_diffrn_reflns_limit_l_max 29
_diffrn_reflns_limit_l_min -29
_diffrn_reflns_number 84627
_diffrn_reflns_theta_full 25.03
_diffrn_reflns_theta_max 25.03
_diffrn_reflns_theta_min 1.44
_exptl_absorpt_coefficient_mu 14.107
_exptl_absorpt_correction_T_max 0.3060
_exptl_absorpt_correction_T_min 0.2261
_exptl_absorpt_correction_type empirical
_exptl_crystal_colour dark-red
_exptl_crystal_density_diffrn 2.385
_exptl_crystal_description needle
_exptl_crystal_F_000 5920
_exptl_crystal_size_max 0.15
_exptl_crystal_size_mid 0.12
_exptl_crystal_size_min 0.11
_refine_diff_density_max 1.790
_refine_diff_density_min -1.487
_refine_diff_density_rms 0.215
_refine_ls_extinction_method none
_refine_ls_goodness_of_fit_ref 1.009
_refine_ls_hydrogen_treatment constr
_refine_ls_matrix_type full
_refine_ls_number_parameters 1018
_refine_ls_number_reflns 15812
_refine_ls_number_restraints 589
_refine_ls_restrained_S_all 1.001
_refine_ls_R_factor_all 0.1039
_refine_ls_R_factor_gt 0.0486
_refine_ls_shift/su_max 0.001
_refine_ls_shift/su_mean 0.000
_refine_ls_structure_factor_coef Fsqd
_refine_ls_weighting_details 'calc w=1/[\s^2^(Fo^2^)+(0.0457P)^2^+82.1265P] where P=(Fo^2^+2Fc^2^)/3'
_refine_ls_weighting_scheme calc
_refine_ls_wR_factor_gt 0.1029
_refine_ls_wR_factor_ref 0.1261
_reflns_number_gt 9567
_reflns_number_total 15812
_reflns_threshold_expression >2sigma(I)
_cod_data_source_file ic3025414_si_001_3.cif
_cod_data_source_block p21n_[NBu4]2[Pt9(CO)17(PPh3)]
_cod_database_code 4334461

loop_
_symmetry_equiv_pos_as_xyz
'x, y, z'
'-x+1/2, y+1/2, -z+1/2'
'-x, -y, -z'
'x-1/2, -y-1/2, z-1/2'

loop_
_atom_site_label
_atom_site_type_symbol
_atom_site_fract_x
_atom_site_fract_y
_atom_site_fract_z
_atom_site_U_iso_or_equiv
_atom_site_adp_type
_atom_site_occupancy
_atom_site_symmetry_multiplicity
_atom_site_calc_flag
_atom_site_refinement_flags
Pt1 Pt 0.37790(4) 0.71718(2) 0.55455(3) 0.04540(16) Uani 1 1 d .
Pt2 Pt 0.32207(4) 0.81533(3) 0.51257(3) 0.05370(18) Uani 1 1 d .
Pt3 Pt 0.41973(4) 0.80657(2) 0.61733(3) 0.04848(16) Uani 1 1 d .
Pt4 Pt 0.21339(4) 0.70494(2) 0.60709(3) 0.04322(15) Uani 1 1 d .
Pt5 Pt 0.17378(4) 0.80752(2) 0.57482(3) 0.05153(17) Uani 1 1 d .
Pt6 Pt 0.26901(4) 0.78672(2) 0.67742(3) 0.04702(16) Uani 1 1 d .
Pt7 Pt 0.04367(4) 0.70215(2) 0.65778(2) 0.04318(16) Uani 1 1 d .
Pt8 Pt 0.01607(4) 0.80734(2) 0.63004(3) 0.04859(17) Uani 1 1 d .
Pt9 Pt 0.10923(4) 0.77978(3) 0.73153(3) 0.04882(17) Uani 1 1 d .
C1 C 0.4738(11) 0.7270(7) 0.6254(7) 0.057(4) Uani 1 1 d U
C2 C 0.4856(11) 0.8377(7) 0.6812(7) 0.060(4) Uani 1 1 d U
C3 C 0.3892(13) 0.8714(8) 0.5646(8) 0.072(4) Uani 1 1 d U
C4 C 0.2719(16) 0.8529(10) 0.4494(10) 0.105(6) Uani 1 1 d U
C5 C 0.3207(12) 0.7388(7) 0.4756(7) 0.062(4) Uani 1 1 d U
C6 C 0.2060(9) 0.6309(6) 0.5906(6) 0.045(3) Uani 1 1 d U
C7 C 0.1408(10) 0.7339(6) 0.5316(7) 0.047(3) Uani 1 1 d U
C8 C 0.1166(13) 0.8572(7) 0.5209(9) 0.080(5) Uani 1 1 d U
C9 C 0.2284(11) 0.8586(6) 0.6400(7) 0.058(4) Uani 1 1 d U
C10 C 0.3321(12) 0.8100(6) 0.7479(7) 0.059(4) Uani 1 1 d U
C11 C 0.2878(10) 0.7038(6) 0.6878(7) 0.048(3) Uani 1 1 d U
C12 C -0.0430(10) 0.7349(6) 0.5917(7) 0.052(3) Uani 1 1 d U
C13 C -0.0492(13) 0.8571(8) 0.5849(8) 0.080(5) Uani 1 1 d U
C14 C 0.0631(11) 0.8544(7) 0.6973(7) 0.061(4) Uani 1 1 d U
C15 C 0.1539(14) 0.8049(9) 0.8027(8) 0.086(5) Uani 1 1 d U
C16 C 0.0979(11) 0.6965(7) 0.7402(7) 0.058(4) Uani 1 1 d U
O1 O 0.5381(7) 0.7068(4) 0.6540(5) 0.062(3) Uani 1 1 d U
O2 O 0.5282(8) 0.8563(5) 0.7234(5) 0.069(3) Uani 1 1 d U
O3 O 0.4115(10) 0.9184(5) 0.5654(5) 0.090(4) Uani 1 1 d U
O4 O 0.2430(11) 0.8750(7) 0.4067(7) 0.120(5) Uani 1 1 d U
O5 O 0.3061(8) 0.7229(5) 0.4288(5) 0.068(3) Uani 1 1 d U
O6 O 0.1998(6) 0.5843(4) 0.5815(4) 0.050(2) Uani 1 1 d U
O7 O 0.1023(7) 0.7198(4) 0.4880(5) 0.055(3) Uani 1 1 d U
O8 O 0.0769(9) 0.8886(5) 0.4887(6) 0.095(4) Uani 1 1 d U
O9 O 0.2325(7) 0.9070(4) 0.6487(5) 0.064(3) Uani 1 1 d U
O10 O 0.3708(8) 0.8259(5) 0.7903(5) 0.067(3) Uani 1 1 d U
O11 O 0.3242(7) 0.6721(4) 0.7227(5) 0.057(3) Uani 1 1 d U
O12 O -0.1045(7) 0.7251(4) 0.5551(5) 0.061(3) Uani 1 1 d U
O13 O -0.0936(10) 0.8898(6) 0.5564(6) 0.096(4) Uani 1 1 d U
O14 O 0.0654(7) 0.9006(4) 0.7133(5) 0.066(3) Uani 1 1 d U
O15 O 0.1753(10) 0.8249(6) 0.8460(6) 0.101(4) Uani 1 1 d U
O16 O 0.1102(8) 0.6636(5) 0.7775(5) 0.066(3) Uani 1 1 d U
P1 P 0.4108(3) 0.63057(17) 0.53397(18) 0.0504(10) Uani 1 1 d .
C101 C 0.3444(11) 0.6007(6) 0.4702(7) 0.056(3) Uani 1 1 d U
C102 C 0.2515(11) 0.6100(6) 0.4564(7) 0.055(3) Uani 1 1 d U
H102 H 0.2249 0.6324 0.4799 0.066 Uiso 1 1 calc R
C103 C 0.1969(11) 0.5868(6) 0.4082(7) 0.058(3) Uani 1 1 d U
H103 H 0.1340 0.5937 0.3989 0.069 Uiso 1 1 calc R
C104 C 0.2357(12) 0.5543(6) 0.3753(7) 0.061(3) Uani 1 1 d U
H104 H 0.1989 0.5385 0.3428 0.073 Uiso 1 1 calc R
C105 C 0.3222(12) 0.5440(7) 0.3871(7) 0.061(3) Uani 1 1 d U
H105 H 0.3468 0.5206 0.3634 0.074 Uiso 1 1 calc R
C106 C 0.3784(12) 0.5671(6) 0.4337(7) 0.058(3) Uani 1 1 d U
H106 H 0.4411 0.5598 0.4410 0.070 Uiso 1 1 calc R
C107 C 0.5237(11) 0.6278(7) 0.5203(8) 0.061(3) Uani 1 1 d U
C108 C 0.5515(11) 0.6696(7) 0.4911(7) 0.063(3) Uani 1 1 d U
H108 H 0.5128 0.7000 0.4806 0.076 Uiso 1 1 calc R
C109 C 0.6326(11) 0.6691(7) 0.4768(7) 0.064(3) Uani 1 1 d U
H109 H 0.6491 0.6984 0.4557 0.077 Uiso 1 1 calc R
C110 C 0.6914(11) 0.6259(7) 0.4931(7) 0.064(3) Uani 1 1 d U
H110 H 0.7488 0.6252 0.4839 0.076 Uiso 1 1 calc R
C111 C 0.6649(11) 0.5850(7) 0.5219(7) 0.061(3) Uani 1 1 d U
H111 H 0.7037 0.5547 0.5326 0.073 Uiso 1 1 calc R
C112 C 0.5830(10) 0.5862(6) 0.5364(7) 0.059(3) Uani 1 1 d U
H112 H 0.5672 0.5573 0.5582 0.071 Uiso 1 1 calc R
C113 C 0.4147(11) 0.5775(6) 0.5870(7) 0.058(3) Uani 1 1 d U
C114 C 0.3978(11) 0.5216(6) 0.5721(7) 0.061(3) Uani 1 1 d U
H114 H 0.3853 0.5106 0.5340 0.073 Uiso 1 1 calc R
C115 C 0.3998(11) 0.4836(7) 0.6143(7) 0.064(3) Uani 1 1 d U
H115 H 0.3865 0.4466 0.6043 0.077 Uiso 1 1 calc R
C116 C 0.4195(11) 0.4970(7) 0.6686(8) 0.064(3) Uani 1 1 d U
H116 H 0.4230 0.4698 0.6965 0.077 Uiso 1 1 calc R
C117 C 0.4348(11) 0.5507(6) 0.6832(8) 0.064(3) Uani 1 1 d U
H117 H 0.4483 0.5606 0.7216 0.077 Uiso 1 1 calc R
C118 C 0.4306(11) 0.5912(7) 0.6421(7) 0.059(3) Uani 1 1 d U
H118 H 0.4389 0.6284 0.6529 0.071 Uiso 1 1 calc R
P2 P -0.0074(3) 0.61467(16) 0.64163(17) 0.0468(10) Uani 1 1 d .
C201 C -0.0449(10) 0.5896(6) 0.5696(7) 0.052(2) Uani 1 1 d U
C202 C -0.0122(10) 0.6149(6) 0.5268(7) 0.055(2) Uani 1 1 d U
H202 H 0.0277 0.6451 0.5351 0.066 Uiso 1 1 calc R
C203 C -0.0372(10) 0.5965(6) 0.4736(7) 0.057(3) Uani 1 1 d U
H203 H -0.0164 0.6148 0.4447 0.069 Uiso 1 1 calc R
C204 C -0.0938(11) 0.5505(6) 0.4604(7) 0.058(3) Uani 1 1 d U
H204 H -0.1101 0.5371 0.4232 0.070 Uiso 1 1 calc R
C205 C -0.1245(10) 0.5259(6) 0.5024(7) 0.056(3) Uani 1 1 d U
H205 H -0.1616 0.4945 0.4949 0.067 Uiso 1 1 calc R
C206 C -0.1012(10) 0.5469(6) 0.5564(7) 0.054(2) Uani 1 1 d U
H206 H -0.1259 0.5307 0.5848 0.064 Uiso 1 1 calc R
C207 C -0.1110(11) 0.6095(6) 0.6676(7) 0.057(3) Uani 1 1 d U
C208 C -0.1911(11) 0.6298(6) 0.6377(7) 0.059(3) Uani 1 1 d U
H208 H -0.1933 0.6442 0.6015 0.071 Uiso 1 1 calc R
C209 C -0.2671(12) 0.6301(6) 0.6576(7) 0.063(3) Uani 1 1 d U
H209 H -0.3211 0.6450 0.6360 0.076 Uiso 1 1 calc R
C210 C -0.2650(12) 0.6084(7) 0.7100(8) 0.067(3) Uani 1 1 d U
H210 H -0.3189 0.6073 0.7234 0.080 Uiso 1 1 calc R
C211 C -0.1874(11) 0.5884(7) 0.7428(8) 0.064(3) Uani 1 1 d U
H211 H -0.1861 0.5744 0.7790 0.077 Uiso 1 1 calc R
C212 C -0.1097(12) 0.5895(6) 0.7210(7) 0.061(3) Uani 1 1 d U
H212 H -0.0547 0.5762 0.7432 0.073 Uiso 1 1 calc R
C213 C 0.0640(12) 0.5577(7) 0.6742(7) 0.062(3) Uani 1 1 d U
C214 C 0.0327(12) 0.5047(7) 0.6742(7) 0.065(3) Uani 1 1 d U
H214 H -0.0292 0.4974 0.6595 0.077 Uiso 1 1 calc R
C215 C 0.0889(12) 0.4630(7) 0.6949(7) 0.066(3) Uani 1 1 d U
H215 H 0.0656 0.4271 0.6948 0.080 Uiso 1 1 calc R
C216 C 0.1799(12) 0.4721(7) 0.7163(7) 0.065(3) Uani 1 1 d U
H216 H 0.2193 0.4424 0.7286 0.078 Uiso 1 1 calc R
C217 C 0.2126(12) 0.5255(7) 0.7196(7) 0.065(3) Uani 1 1 d U
H217 H 0.2739 0.5329 0.7363 0.078 Uiso 1 1 calc R
C218 C 0.1524(12) 0.5690(7) 0.6974(7) 0.064(3) Uani 1 1 d U
H218 H 0.1737 0.6055 0.6988 0.076 Uiso 1 1 calc R
N1 N 0.7875(8) 0.7835(5) 0.7534(5) 0.084(2) Uani 1 1 d DU
C151 C 0.8483(11) 0.7361(7) 0.7682(6) 0.084(3) Uani 1 1 d DU
H15A H 0.8855 0.7328 0.7401 0.101 Uiso 1 1 calc R
H15B H 0.8111 0.7027 0.7660 0.101 Uiso 1 1 calc R
C152 C 0.9108(12) 0.7386(7) 0.8261(6) 0.086(3) Uani 1 1 d DU
H15C H 0.9641 0.7610 0.8244 0.103 Uiso 1 1 calc R
H15D H 0.8790 0.7562 0.8525 0.103 Uiso 1 1 calc R
C153 C 0.9411(12) 0.6818(7) 0.8472(7) 0.089(4) Uani 1 1 d DU
H15E H 0.9699 0.6634 0.8197 0.106 Uiso 1 1 calc R
H15F H 0.8881 0.6600 0.8509 0.106 Uiso 1 1 calc R
C154 C 1.0077(12) 0.6848(9) 0.9036(7) 0.098(5) Uani 1 1 d DU
H15G H 1.0265 0.6479 0.9163 0.147 Uiso 1 1 calc R
H15H H 0.9788 0.7024 0.9309 0.147 Uiso 1 1 calc R
H15I H 1.0604 0.7061 0.8998 0.147 Uiso 1 1 calc R
C155 C 0.7260(11) 0.7895(7) 0.7921(7) 0.085(3) Uani 1 1 d DU
H15J H 0.6834 0.8194 0.7780 0.102 Uiso 1 1 calc R
H15K H 0.7622 0.8011 0.8289 0.102 Uiso 1 1 calc R
C156 C 0.6712(12) 0.7394(7) 0.8013(8) 0.091(3) Uani 1 1 d DU
H15L H 0.6401 0.7245 0.7647 0.109 Uiso 1 1 calc R
H15M H 0.7123 0.7110 0.8211 0.109 Uiso 1 1 calc R
C157 C 0.6019(12) 0.7535(7) 0.8353(9) 0.097(4) Uani 1 1 d DU
H15N H 0.5641 0.7844 0.8179 0.117 Uiso 1 1 calc R
H15O H 0.6326 0.7643 0.8737 0.117 Uiso 1 1 calc R
C158 C 0.5437(14) 0.7031(8) 0.8371(10) 0.116(5) Uani 1 1 d DU
H15P H 0.4989 0.7111 0.8591 0.173 Uiso 1 1 calc R
H15Q H 0.5818 0.6728 0.8543 0.173 Uiso 1 1 calc R
H15R H 0.5130 0.6931 0.7990 0.173 Uiso 1 1 calc R
C159 C 0.7314(10) 0.7756(8) 0.6961(5) 0.085(3) Uani 1 1 d DU
H15S H 0.6850 0.8046 0.6899 0.102 Uiso 1 1 calc R
H15T H 0.6995 0.7404 0.6960 0.102 Uiso 1 1 calc R
C160 C 0.7742(11) 0.7755(9) 0.6460(6) 0.087(3) Uani 1 1 d DU
H16A H 0.8157 0.7441 0.6489 0.105 Uiso 1 1 calc R
H16B H 0.8103 0.8092 0.6465 0.105 Uiso 1 1 calc R
C161 C 0.7055(12) 0.7723(7) 0.5906(7) 0.092(4) Uani 1 1 d DU
H16C H 0.7350 0.7564 0.5622 0.110 Uiso 1 1 calc R
H16D H 0.6568 0.7471 0.5951 0.110 Uiso 1 1 calc R
C162 C 0.6637(14) 0.8266(8) 0.5689(9) 0.110(5) Uani 1 1 d DU
H16E H 0.6202 0.8208 0.5335 0.165 Uiso 1 1 calc R
H16F H 0.7109 0.8515 0.5630 0.165 Uiso 1 1 calc R
H16G H 0.6330 0.8424 0.5963 0.165 Uiso 1 1 calc R
C163 C 0.8434(10) 0.8330(5) 0.7562(8) 0.088(3) Uani 1 1 d DU
H16H H 0.8898 0.8265 0.7344 0.106 Uiso 1 1 calc R
H16I H 0.8751 0.8387 0.7956 0.106 Uiso 1 1 calc R
C164 C 0.7936(11) 0.8857(6) 0.7350(9) 0.094(3) Uani 1 1 d DU
H16J H 0.7630 0.8818 0.6952 0.113 Uiso 1 1 calc R
H16K H 0.7477 0.8939 0.7567 0.113 Uiso 1 1 calc R
C165 C 0.8628(12) 0.9315(6) 0.7419(9) 0.100(4) Uani 1 1 d DU
H16L H 0.9053 0.9242 0.7175 0.119 Uiso 1 1 calc R
H16M H 0.8977 0.9320 0.7810 0.119 Uiso 1 1 calc R
C166 C 0.8196(14) 0.9874(7) 0.7273(10) 0.111(5) Uani 1 1 d DU
H16N H 0.8666 1.0154 0.7326 0.166 Uiso 1 1 calc R
H16O H 0.7782 0.9952 0.7517 0.166 Uiso 1 1 calc R
H16P H 0.7864 0.9875 0.6883 0.166 Uiso 1 1 calc R
N2 N 0.7520(12) 0.9375(7) 0.4108(7) 0.146(3) Uani 1 1 d DU
C251 C 0.8435(13) 0.9600(10) 0.4250(9) 0.152(4) Uani 1 1 d DU
H25A H 0.8804 0.9378 0.4553 0.183 Uiso 1 1 calc R
H25B H 0.8410 0.9976 0.4393 0.183 Uiso 1 1 calc R
C252 C 0.8894(16) 0.9611(11) 0.3753(9) 0.154(4) Uani 1 1 d DU
H25C H 0.8504 0.9789 0.3425 0.185 Uiso 1 1 calc R
H25D H 0.9041 0.9238 0.3648 0.185 Uiso 1 1 calc R
C253 C 0.9754(16) 0.9946(11) 0.3967(10) 0.158(5) Uani 1 1 d DU
H25E H 0.9615 1.0340 0.3972 0.190 Uiso 1 1 calc R
H25F H 1.0058 0.9830 0.4348 0.190 Uiso 1 1 calc R
C254 C 1.0340(17) 0.9825(11) 0.3551(11) 0.159(7) Uani 1 1 d DU
H25G H 1.0903 1.0031 0.3655 0.238 Uiso 1 1 calc R
H25H H 1.0019 0.9932 0.3175 0.238 Uiso 1 1 calc R
H25I H 1.0475 0.9434 0.3556 0.238 Uiso 1 1 calc R
C255 C 0.6911(13) 0.9742(9) 0.3719(10) 0.145(4) Uani 1 1 d DU
H25J H 0.7049 0.9701 0.3346 0.174 Uiso 1 1 calc R
H25K H 0.7063 1.0121 0.3842 0.174 Uiso 1 1 calc R
C256 C 0.5896(14) 0.9670(10) 0.3651(10) 0.144(4) Uani 1 1 d DU
H25L H 0.5713 0.9294 0.3529 0.172 Uiso 1 1 calc R
H25M H 0.5719 0.9742 0.4009 0.172 Uiso 1 1 calc R
C257 C 0.5452(14) 1.0080(10) 0.3210(10) 0.142(5) Uani 1 1 d DU
H25N H 0.5768 1.0435 0.3274 0.171 Uiso 1 1 calc R
H25O H 0.5481 0.9947 0.2834 0.171 Uiso 1 1 calc R
C258 C 0.4477(14) 1.0147(9) 0.3250(9) 0.131(6) Uani 1 1 d DU
H25P H 0.4205 1.0383 0.2993 0.197 Uiso 1 1 calc R
H25Q H 0.4457 1.0271 0.3588 0.197 Uiso 1 1 calc RD
H25R H 0.4199 0.9826 0.3194 0.197 Uiso 1 1 calc R
C259 C 0.7242(19) 0.9331(8) 0.4649(8) 0.152(4) Uani 1 1 d DU
H25S H 0.7646 0.9061 0.4879 0.183 Uiso 1 1 calc R
H25T H 0.6630 0.9172 0.4569 0.183 Uiso 1 1 calc R
C260 C 0.7225(19) 0.9833(9) 0.5011(10) 0.156(4) Uani 1 1 d DU
H26A H 0.6994 1.0151 0.4773 0.187 Uiso 1 1 calc R
H26B H 0.7839 0.9919 0.5224 0.187 Uiso 1 1 calc R
C261 C 0.6605(19) 0.9710(10) 0.5413(11) 0.166(5) Uani 1 1 d DU
H26C H 0.5970 0.9669 0.5211 0.199 Uiso 1 1 calc R
H26D H 0.6798 0.9378 0.5637 0.199 Uiso 1 1 calc R
C262 C 0.674(2) 1.0223(10) 0.5773(10) 0.191(7) Uani 1 1 d DU
H26E H 0.6410 1.0202 0.6028 0.286 Uiso 1 1 calc R
H26F H 0.6581 1.0514 0.5558 0.286 Uiso 1 1 calc R
H26G H 0.7321 1.0251 0.5944 0.286 Uiso 1 1 calc R
C263 C 0.7501(16) 0.8827(7) 0.3865(9) 0.146(4) Uani 1 1 d DU
H26H H 0.7634 0.8865 0.3489 0.175 Uiso 1 1 calc R
H26I H 0.6878 0.8687 0.3810 0.175 Uiso 1 1 calc R
C264 C 0.8130(17) 0.8394(8) 0.4181(9) 0.144(4) Uani 1 1 d DU
H26J H 0.8757 0.8529 0.4255 0.173 Uiso 1 1 calc R
H26K H 0.7973 0.8321 0.4544 0.173 Uiso 1 1 calc R
C265 C 0.8057(19) 0.7869(8) 0.3844(9) 0.146(5) Uani 1 1 d DU
H26L H 0.8259 0.7938 0.3494 0.175 Uiso 1 1 calc R
H26M H 0.7419 0.7754 0.3742 0.175 Uiso 1 1 calc R
C266 C 0.8621(18) 0.7407(9) 0.4166(10) 0.143(6) Uani 1 1 d DU
H26N H 0.8549 0.7077 0.3935 0.215 Uiso 1 1 calc R
H26O H 0.8419 0.7334 0.4511 0.215 Uiso 1 1 calc R
H26P H 0.9256 0.7514 0.4258 0.215 Uiso 1 1 calc R

loop_
_atom_site_aniso_label
_atom_site_aniso_U_11
_atom_site_aniso_U_22
_atom_site_aniso_U_33
_atom_site_aniso_U_23
_atom_site_aniso_U_13
_atom_site_aniso_U_12
Pt1 0.0464(4) 0.0444(3) 0.0479(4) -0.0062(3) 0.0160(3) 0.0026(3)
Pt2 0.0588(4) 0.0510(4) 0.0520(4) -0.0006(3) 0.0137(3) 0.0068(3)
Pt3 0.0511(4) 0.0453(3) 0.0513(4) -0.0071(3) 0.0162(3) 0.0056(3)
Pt4 0.0478(3) 0.0360(3) 0.0492(4) -0.0034(3) 0.0180(3) -0.0013(3)
Pt5 0.0637(4) 0.0388(3) 0.0552(4) 0.0025(3) 0.0199(3) 0.0015(3)
Pt6 0.0562(4) 0.0372(3) 0.0516(4) -0.0052(3) 0.0205(3) -0.0021(3)
Pt7 0.0493(4) 0.0387(3) 0.0436(4) 0.0026(3) 0.0148(3) 0.0023(3)
Pt8 0.0578(4) 0.0390(3) 0.0496(4) 0.0023(3) 0.0132(3) 0.0033(3)
Pt9 0.0548(4) 0.0493(4) 0.0447(4) -0.0035(3) 0.0160(3) -0.0004(3)
C1 0.049(8) 0.061(8) 0.060(9) -0.010(7) 0.011(7) 0.008(7)
C2 0.055(9) 0.067(9) 0.058(9) -0.001(8) 0.013(7) 0.016(7)
C3 0.099(10) 0.058(9) 0.060(9) -0.012(8) 0.016(8) 0.000(9)
C4 0.114(8) 0.103(8) 0.093(8) 0.010(7) 0.015(7) 0.024(7)
C5 0.077(9) 0.058(8) 0.054(8) 0.001(7) 0.020(8) -0.007(7)
C6 0.039(7) 0.050(7) 0.053(7) -0.008(7) 0.025(6) -0.006(6)
C7 0.046(8) 0.045(7) 0.055(8) 0.012(7) 0.022(7) 0.004(6)
C8 0.088(11) 0.051(9) 0.106(12) 0.028(8) 0.029(9) 0.027(8)
C9 0.066(8) 0.043(7) 0.074(9) 0.001(7) 0.036(7) -0.005(7)
C10 0.075(9) 0.039(7) 0.061(9) -0.004(7) 0.013(8) -0.008(7)
C11 0.056(8) 0.045(8) 0.050(8) -0.008(6) 0.026(7) 0.005(6)
C12 0.044(8) 0.051(8) 0.059(9) -0.004(7) 0.009(6) 0.004(7)
C13 0.089(10) 0.060(9) 0.082(10) 0.011(8) -0.001(8) 0.013(8)
C14 0.060(8) 0.058(8) 0.064(9) -0.005(7) 0.012(7) 0.005(7)
C15 0.104(11) 0.105(12) 0.051(9) -0.019(9) 0.022(9) -0.010(9)
C16 0.068(8) 0.062(9) 0.047(8) 0.001(7) 0.016(7) 0.001(7)
O1 0.047(6) 0.062(7) 0.074(7) -0.011(6) 0.005(5) 0.008(5)
O2 0.068(8) 0.073(7) 0.060(7) -0.001(6) 0.005(6) 0.017(6)
O3 0.123(9) 0.066(8) 0.072(8) -0.009(7) 0.005(7) -0.008(7)
O4 0.130(8) 0.120(8) 0.106(8) 0.012(6) 0.016(7) 0.022(6)
O5 0.088(7) 0.065(7) 0.051(7) -0.003(6) 0.016(6) -0.004(6)
O6 0.045(5) 0.043(5) 0.064(6) -0.010(5) 0.020(5) -0.007(5)
O7 0.055(7) 0.053(6) 0.059(7) 0.010(6) 0.014(6) 0.002(5)
O8 0.101(9) 0.070(8) 0.118(11) 0.030(7) 0.031(8) 0.023(7)
O9 0.075(7) 0.047(6) 0.075(7) -0.002(6) 0.029(6) -0.005(6)
O10 0.082(8) 0.053(7) 0.066(8) 0.000(6) 0.017(6) -0.005(6)
O11 0.063(7) 0.049(6) 0.059(7) -0.009(5) 0.013(5) 0.003(5)
O12 0.056(7) 0.059(6) 0.063(7) -0.005(6) 0.003(5) -0.004(5)
O13 0.107(7) 0.080(7) 0.091(7) 0.014(6) -0.004(6) 0.013(6)
O14 0.074(7) 0.050(6) 0.070(7) -0.010(6) 0.010(6) 0.008(6)
O15 0.113(10) 0.122(11) 0.065(8) -0.017(8) 0.018(8) -0.004(8)
O16 0.081(7) 0.060(7) 0.056(7) 0.006(5) 0.010(6) -0.005(6)
P1 0.057(3) 0.045(2) 0.054(3) -0.007(2) 0.022(2) 0.003(2)
C101 0.066(6) 0.048(5) 0.056(6) -0.006(5) 0.021(5) -0.003(5)
C102 0.065(6) 0.049(5) 0.056(6) -0.007(5) 0.023(5) -0.007(5)
C103 0.065(6) 0.052(5) 0.059(6) -0.004(5) 0.021(5) -0.010(5)
C104 0.068(6) 0.054(5) 0.062(6) -0.005(5) 0.018(5) -0.009(5)
C105 0.071(6) 0.054(5) 0.062(6) -0.007(5) 0.020(5) -0.002(5)
C106 0.068(6) 0.052(5) 0.058(6) -0.007(5) 0.021(5) 0.001(5)
C107 0.055(6) 0.051(5) 0.082(6) -0.007(5) 0.029(5) 0.004(4)
C108 0.057(6) 0.053(5) 0.086(6) -0.004(5) 0.030(5) 0.004(5)
C109 0.057(6) 0.057(5) 0.086(6) -0.001(5) 0.032(5) 0.003(5)
C110 0.056(6) 0.059(6) 0.084(6) -0.006(5) 0.032(5) 0.005(5)
C111 0.055(6) 0.054(5) 0.081(6) -0.010(5) 0.031(5) 0.006(5)
C112 0.054(6) 0.052(5) 0.081(6) -0.009(5) 0.031(5) 0.003(4)
C113 0.066(6) 0.046(5) 0.065(6) -0.003(5) 0.021(5) 0.000(5)
C114 0.069(6) 0.047(5) 0.068(6) -0.004(5) 0.020(5) 0.000(5)
C115 0.073(6) 0.048(5) 0.073(6) -0.005(5) 0.019(5) 0.000(5)
C116 0.074(6) 0.047(5) 0.072(6) -0.003(5) 0.017(5) 0.002(5)
C117 0.074(6) 0.049(5) 0.069(6) -0.002(5) 0.017(5) -0.001(5)
C118 0.070(6) 0.046(5) 0.065(6) -0.002(5) 0.022(5) -0.002(5)
P2 0.058(3) 0.037(2) 0.048(3) 0.0055(19) 0.017(2) 0.0011(18)
C201 0.056(5) 0.042(5) 0.061(6) -0.008(5) 0.019(5) 0.000(4)
C202 0.059(5) 0.048(5) 0.060(6) -0.006(5) 0.018(5) 0.000(4)
C203 0.061(5) 0.052(5) 0.061(6) -0.008(5) 0.018(5) 0.002(4)
C204 0.061(6) 0.052(5) 0.062(6) -0.010(5) 0.016(5) 0.004(4)
C205 0.059(5) 0.047(5) 0.063(6) -0.009(5) 0.018(5) 0.003(4)
C206 0.057(5) 0.044(5) 0.063(6) -0.007(5) 0.019(5) 0.001(4)
C207 0.068(6) 0.047(5) 0.064(6) 0.002(5) 0.035(5) 0.004(5)
C208 0.070(6) 0.048(5) 0.068(6) 0.001(5) 0.034(5) 0.005(5)
C209 0.072(6) 0.054(5) 0.072(6) 0.001(5) 0.035(5) 0.007(5)
C210 0.075(6) 0.059(5) 0.076(6) 0.001(5) 0.036(5) 0.005(5)
C211 0.074(6) 0.058(5) 0.072(6) 0.005(5) 0.039(5) 0.003(5)
C212 0.071(6) 0.052(5) 0.069(6) 0.005(5) 0.036(5) 0.004(5)
C213 0.070(6) 0.054(5) 0.065(6) 0.013(5) 0.023(5) 0.009(5)
C214 0.075(6) 0.052(5) 0.068(6) 0.011(5) 0.019(5) 0.008(5)
C215 0.078(6) 0.053(5) 0.071(6) 0.010(5) 0.021(5) 0.009(5)
C216 0.074(6) 0.055(5) 0.069(6) 0.010(5) 0.023(5) 0.014(5)
C217 0.071(6) 0.058(5) 0.068(6) 0.013(5) 0.023(5) 0.013(5)
C218 0.071(6) 0.057(5) 0.067(6) 0.014(5) 0.022(5) 0.011(5)
N1 0.084(5) 0.090(5) 0.082(5) -0.009(4) 0.030(4) 0.002(4)
C151 0.085(6) 0.092(6) 0.082(6) -0.013(5) 0.030(5) 0.007(5)
C152 0.086(6) 0.093(6) 0.082(6) -0.017(6) 0.026(5) 0.011(6)
C153 0.089(7) 0.097(7) 0.082(7) -0.018(7) 0.024(6) 0.014(6)
C154 0.095(10) 0.108(10) 0.092(10) -0.018(9) 0.021(9) 0.021(9)
C155 0.082(6) 0.095(6) 0.084(6) -0.003(5) 0.030(5) 0.000(5)
C156 0.084(7) 0.103(7) 0.090(7) 0.003(6) 0.028(6) -0.002(6)
C157 0.087(7) 0.111(8) 0.099(7) 0.009(7) 0.028(6) -0.003(6)
C158 0.099(10) 0.124(11) 0.123(11) 0.020(10) 0.023(9) -0.001(9)
C159 0.089(6) 0.090(6) 0.080(6) -0.008(5) 0.027(5) 0.001(5)
C160 0.093(7) 0.091(6) 0.081(6) -0.006(6) 0.025(5) 0.001(6)
C161 0.097(8) 0.095(7) 0.084(7) -0.001(7) 0.023(6) 0.006(7)
C162 0.113(11) 0.111(11) 0.103(10) 0.011(10) 0.016(9) 0.010(10)
C163 0.087(6) 0.091(6) 0.092(6) -0.012(5) 0.033(5) 0.004(5)
C164 0.091(7) 0.094(7) 0.104(7) -0.012(6) 0.035(6) 0.007(5)
C165 0.092(7) 0.099(8) 0.114(7) -0.010(7) 0.037(7) 0.009(6)
C166 0.099(10) 0.104(11) 0.135(11) -0.005(10) 0.037(9) 0.019(9)
N2 0.218(9) 0.108(6) 0.114(7) 0.036(5) 0.037(6) -0.014(7)
C251 0.220(10) 0.112(7) 0.123(8) 0.038(6) 0.034(7) -0.012(7)
C252 0.220(10) 0.115(8) 0.127(8) 0.036(7) 0.039(8) -0.009(8)
C253 0.223(11) 0.120(9) 0.132(9) 0.036(8) 0.040(9) -0.004(9)
C254 0.220(14) 0.130(12) 0.132(12) 0.043(11) 0.052(12) 0.006(12)
C255 0.215(9) 0.110(7) 0.111(7) 0.030(6) 0.036(7) -0.018(7)
C256 0.212(10) 0.109(8) 0.109(8) 0.022(7) 0.033(8) -0.019(8)
C257 0.208(11) 0.111(8) 0.109(9) 0.015(7) 0.036(9) -0.021(9)
C258 0.188(14) 0.110(11) 0.105(11) -0.002(10) 0.051(11) -0.021(12)
C259 0.228(9) 0.109(7) 0.117(8) 0.035(6) 0.036(7) -0.012(8)
C260 0.238(10) 0.110(8) 0.119(9) 0.034(7) 0.039(8) -0.010(8)
C261 0.252(11) 0.117(9) 0.126(9) 0.030(8) 0.037(9) -0.010(9)
C262 0.278(14) 0.141(13) 0.146(13) 0.022(11) 0.030(12) -0.015(13)
C263 0.212(9) 0.112(7) 0.113(7) 0.035(6) 0.036(7) -0.011(7)
C264 0.207(10) 0.113(8) 0.111(8) 0.035(7) 0.031(8) -0.007(8)
C265 0.206(11) 0.117(9) 0.112(9) 0.034(8) 0.028(9) -0.001(9)
C266 0.198(13) 0.118(12) 0.106(11) 0.039(10) 0.019(11) 0.011(12)

loop_
_atom_type_symbol
_atom_type_description
_atom_type_scat_dispersion_real
_atom_type_scat_dispersion_imag
_atom_type_scat_source
C C 0.0033 0.0016 'International Tables Vol C Tables 4.2.6.8 and 6.1.1.4'
H H 0.0000 0.0000 'International Tables Vol C Tables 4.2.6.8 and 6.1.1.4'
N N 0.0061 0.0033 'International Tables Vol C Tables 4.2.6.8 and 6.1.1.4'
O O 0.0106 0.0060 'International Tables Vol C Tables 4.2.6.8 and 6.1.1.4'
P P 0.1023 0.0942 'International Tables Vol C Tables 4.2.6.8 and 6.1.1.4'
Pt Pt -1.7033 8.3905 'International Tables Vol C Tables 4.2.6.8 and 6.1.1.4'

loop_
_geom_angle_atom_site_label_1
_geom_angle_atom_site_label_2
_geom_angle_atom_site_label_3
_geom_angle
C5 Pt1 C1 150.8(7)
C5 Pt1 P1 95.9(5)
C1 Pt1 P1 98.6(5)
C5 Pt1 Pt3 109.6(5)
C1 Pt1 Pt3 51.1(5)
P1 Pt1 Pt3 149.40(12)
C5 Pt1 Pt2 50.2(5)
C1 Pt1 Pt2 109.3(5)
P1 Pt1 Pt2 145.38(12)
Pt3 Pt1 Pt2 60.05(2)
C5 Pt1 Pt4 102.1(5)
C1 Pt1 Pt4 98.8(5)
P1 Pt1 Pt4 104.09(11)
Pt3 Pt1 Pt4 87.19(2)
Pt2 Pt1 Pt4 91.71(2)
C4 Pt2 C3 104.8(10)
C4 Pt2 C5 97.0(9)
C3 Pt2 C5 148.6(7)
C4 Pt2 Pt3 153.9(8)
C3 Pt2 Pt3 49.1(5)
C5 Pt2 Pt3 107.2(5)
C4 Pt2 Pt1 145.0(8)
C3 Pt2 Pt1 107.4(5)
C5 Pt2 Pt1 48.0(5)
Pt3 Pt2 Pt1 59.84(2)
C4 Pt2 Pt5 104.1(7)
C3 Pt2 Pt5 93.2(5)
C5 Pt2 Pt5 103.2(5)
Pt3 Pt2 Pt5 80.06(3)
Pt1 Pt2 Pt5 87.58(3)
C2 Pt3 C3 102.9(7)
C2 Pt3 C1 100.2(7)
C3 Pt3 C1 144.1(7)
C2 Pt3 Pt1 148.3(5)
C3 Pt3 Pt1 106.3(5)
C1 Pt3 Pt1 48.3(4)
C2 Pt3 Pt2 150.6(5)
C3 Pt3 Pt2 47.7(5)
C1 Pt3 Pt2 106.7(5)
Pt1 Pt3 Pt2 60.11(2)
C2 Pt3 Pt6 88.9(5)
C3 Pt3 Pt6 110.1(5)
C1 Pt3 Pt6 97.4(5)
Pt1 Pt3 Pt6 92.24(2)
Pt2 Pt3 Pt6 99.20(3)
C6 Pt4 C11 101.0(6)
C6 Pt4 C7 98.4(6)
C11 Pt4 C7 160.6(6)
C6 Pt4 Pt6 150.9(5)
C11 Pt4 Pt6 49.9(4)
C7 Pt4 Pt6 110.8(4)
C6 Pt4 Pt5 149.1(5)
C11 Pt4 Pt5 109.9(4)
C7 Pt4 Pt5 50.7(4)
Pt6 Pt4 Pt5 60.01(2)
C6 Pt4 Pt1 91.1(4)
C11 Pt4 Pt1 94.5(4)
C7 Pt4 Pt1 85.1(4)
Pt6 Pt4 Pt1 91.50(2)
Pt5 Pt4 Pt1 86.30(2)
C6 Pt4 Pt7 92.9(4)
C11 Pt4 Pt7 86.8(4)
C7 Pt4 Pt7 92.2(4)
Pt6 Pt4 Pt7 86.03(2)
Pt5 Pt4 Pt7 89.19(2)
Pt1 Pt4 Pt7 175.48(3)
C8 Pt5 C9 101.5(8)
C8 Pt5 C7 100.4(8)
C9 Pt5 C7 158.1(6)
C8 Pt5 Pt6 150.1(6)
C9 Pt5 Pt6 48.6(5)
C7 Pt5 Pt6 109.4(4)
C8 Pt5 Pt4 150.0(6)
C9 Pt5 Pt4 108.5(5)
C7 Pt5 Pt4 49.6(4)
Pt6 Pt5 Pt4 59.88(2)
C8 Pt5 Pt2 83.3(6)
C9 Pt5 Pt2 97.8(4)
C7 Pt5 Pt2 85.5(4)
Pt6 Pt5 Pt2 100.34(3)
Pt4 Pt5 Pt2 93.72(3)
C8 Pt5 Pt8 91.5(6)
C9 Pt5 Pt8 82.9(4)
C7 Pt5 Pt8 95.8(4)
Pt6 Pt5 Pt8 84.05(3)
Pt4 Pt5 Pt8 90.90(2)
Pt2 Pt5 Pt8 174.80(3)
C10 Pt6 C9 101.4(7)
C10 Pt6 C11 99.1(7)
C9 Pt6 C11 159.5(7)
C10 Pt6 Pt4 148.7(5)
C9 Pt6 Pt4 109.9(5)
C11 Pt6 Pt4 49.6(4)
C10 Pt6 Pt5 151.2(5)
C9 Pt6 Pt5 49.8(5)
C11 Pt6 Pt5 109.7(5)
Pt4 Pt6 Pt5 60.11(2)
C10 Pt6 Pt9 84.9(5)
C9 Pt6 Pt9 93.1(4)
C11 Pt6 Pt9 89.6(4)
Pt4 Pt6 Pt9 94.05(3)
Pt5 Pt6 Pt9 95.90(3)
C10 Pt6 Pt3 96.4(5)
C9 Pt6 Pt3 80.1(4)
C11 Pt6 Pt3 96.8(4)
Pt4 Pt6 Pt3 88.41(2)
Pt5 Pt6 Pt3 79.76(2)
Pt9 Pt6 Pt3 173.13(3)
C16 Pt7 C12 152.3(6)
C16 Pt7 P2 99.1(5)
C12 Pt7 P2 95.6(5)
C16 Pt7 Pt9 50.1(5)
C12 Pt7 Pt9 110.0(4)
P2 Pt7 Pt9 148.24(11)
C16 Pt7 Pt8 109.2(5)
C12 Pt7 Pt8 51.2(4)
P2 Pt7 Pt8 146.24(11)
Pt9 Pt7 Pt8 59.92(2)
C16 Pt7 Pt4 102.2(5)
C12 Pt7 Pt4 97.1(4)
P2 Pt7 Pt4 103.46(10)
Pt9 Pt7 Pt4 92.06(2)
Pt8 Pt7 Pt4 88.56(2)
C13 Pt8 C14 99.5(8)
C13 Pt8 C12 99.9(8)
C14 Pt8 C12 152.3(7)
C13 Pt8 Pt9 149.0(6)
C14 Pt8 Pt9 50.1(5)
C12 Pt8 Pt9 106.8(4)
C13 Pt8 Pt7 147.9(6)
C14 Pt8 Pt7 109.6(5)
C12 Pt8 Pt7 48.1(4)
Pt9 Pt8 Pt7 59.80(2)
C13 Pt8 Pt5 96.3(7)
C14 Pt8 Pt5 101.2(5)
C12 Pt8 Pt5 96.0(4)
Pt9 Pt8 Pt5 96.19(3)
Pt7 Pt8 Pt5 91.13(2)
C15 Pt9 C16 104.8(8)
C15 Pt9 C14 96.4(8)
C16 Pt9 C14 152.6(7)
C15 Pt9 Pt7 153.0(7)
C16 Pt9 Pt7 48.4(5)
C14 Pt9 Pt7 108.2(5)
C15 Pt9 Pt8 144.4(7)
C16 Pt9 Pt8 107.9(5)
C14 Pt9 Pt8 48.3(5)
Pt7 Pt9 Pt8 60.28(2)
C15 Pt9 Pt6 103.5(7)
C16 Pt9 Pt6 101.2(4)
C14 Pt9 Pt6 90.4(5)
Pt7 Pt9 Pt6 87.66(2)
Pt8 Pt9 Pt6 83.66(3)
O1 C1 Pt1 143.8(13)
O1 C1 Pt3 134.4(13)
Pt1 C1 Pt3 80.6(6)
O2 C2 Pt3 177.8(16)
O3 C3 Pt2 140.8(16)
O3 C3 Pt3 135.6(15)
Pt2 C3 Pt3 83.2(7)
O4 C4 Pt2 175(2)
O5 C5 Pt1 142.5(14)
O5 C5 Pt2 134.5(14)
Pt1 C5 Pt2 81.8(7)
O6 C6 Pt4 177.9(12)
O7 C7 Pt4 142.3(13)
O7 C7 Pt5 138.0(12)
Pt4 C7 Pt5 79.7(6)
O8 C8 Pt5 176.1(17)
O9 C9 Pt6 141.2(15)
O9 C9 Pt5 137.2(14)
Pt6 C9 Pt5 81.6(6)
O10 C10 Pt6 177.9(15)
O11 C11 Pt4 140.2(12)
O11 C11 Pt6 139.3(12)
Pt4 C11 Pt6 80.5(6)
O12 C12 Pt7 143.6(13)
O12 C12 Pt8 134.7(13)
Pt7 C12 Pt8 80.7(6)
O13 C13 Pt8 178(2)
O14 C14 Pt8 142.3(14)
O14 C14 Pt9 136.1(14)
Pt8 C14 Pt9 81.6(6)
O15 C15 Pt9 173(2)
O16 C16 Pt7 140.4(14)
O16 C16 Pt9 137.7(13)
Pt7 C16 Pt9 81.5(6)
C101 P1 C107 101.2(8)
C101 P1 C113 104.5(8)
C107 P1 C113 102.7(8)
C101 P1 Pt1 117.4(5)
C107 P1 Pt1 109.9(5)
C113 P1 Pt1 118.8(5)
C106 C101 C102 116.1(15)
C106 C101 P1 125.0(13)
C102 C101 P1 118.9(12)
C101 C102 C103 121.1(15)
C101 C102 H102 119.5
C103 C102 H102 119.5
C104 C103 C102 118.9(16)
C104 C103 H103 120.6
C102 C103 H103 120.6
C105 C104 C103 122.0(18)
C105 C104 H104 119.0
C103 C104 H104 119.0
C104 C105 C106 120.7(17)
C104 C105 H105 119.6
C106 C105 H105 119.6
C105 C106 C101 121.3(16)
C105 C106 H106 119.4
C101 C106 H106 119.4
C112 C107 C108 116.7(15)
C112 C107 P1 124.5(13)
C108 C107 P1 118.8(13)
C109 C108 C107 122.2(16)
C109 C108 H108 118.9
C107 C108 H108 118.9
C108 C109 C110 119.9(17)
C108 C109 H109 120.0
C110 C109 H109 120.0
C111 C110 C109 118.2(16)
C111 C110 H110 120.9
C109 C110 H110 120.9
C110 C111 C112 121.3(16)
C110 C111 H111 119.3
C112 C111 H111 119.3
C107 C112 C111 121.6(16)
C107 C112 H112 119.2
C111 C112 H112 119.2
C118 C113 C114 118.3(16)
C118 C113 P1 120.1(12)
C114 C113 P1 121.6(13)
C115 C114 C113 118.6(16)
C115 C114 H114 120.7
C113 C114 H114 120.7
C116 C115 C114 122.8(17)
C116 C115 H115 118.6
C114 C115 H115 118.6
C115 C116 C117 118.8(18)
C115 C116 H116 120.6
C117 C116 H116 120.6
C116 C117 C118 120.8(17)
C116 C117 H117 119.6
C118 C117 H117 119.6
C113 C118 C117 120.5(16)
C113 C118 H118 119.8
C117 C118 H118 119.8
C207 P2 C201 101.8(7)
C207 P2 C213 105.6(7)
C201 P2 C213 101.1(8)
C207 P2 Pt7 106.9(5)
C201 P2 Pt7 120.1(5)
C213 P2 Pt7 119.3(6)
C206 C201 C202 118.5(15)
C206 C201 P2 122.5(13)
C202 C201 P2 119.1(12)
C203 C202 C201 120.3(15)
C203 C202 H202 119.9
C201 C202 H202 119.9
C202 C203 C204 121.0(16)
C202 C203 H203 119.5
C204 C203 H203 119.5
C205 C204 C203 118.2(16)
C205 C204 H204 120.9
C203 C204 H204 120.9
C204 C205 C206 119.9(16)
C204 C205 H205 120.0
C206 C205 H205 120.0
C201 C206 C205 122.0(16)
C201 C206 H206 119.0
C205 C206 H206 119.0
C208 C207 C212 117.2(15)
C208 C207 P2 121.5(13)
C212 C207 P2 121.1(13)
C209 C208 C207 122.7(17)
C209 C208 H208 118.6
C207 C208 H208 118.6
C208 C209 C210 119.2(17)
C208 C209 H209 120.4
C210 C209 H209 120.4
C211 C210 C209 121.5(17)
C211 C210 H210 119.2
C209 C210 H210 119.2
C210 C211 C212 117.6(17)
C210 C211 H211 121.2
C212 C211 H211 121.2
C207 C212 C211 121.7(17)
C207 C212 H212 119.1
C211 C212 H212 119.1
C218 C213 C214 119.8(16)
C218 C213 P2 117.4(13)
C214 C213 P2 122.8(14)
C215 C214 C213 121.2(18)
C215 C214 H214 119.4
C213 C214 H214 119.4
C214 C215 C216 121.0(17)
C214 C215 H215 119.5
C216 C215 H215 119.5
C215 C216 C217 119.1(16)
C215 C216 H216 120.4
C217 C216 H216 120.4
C216 C217 C218 119.0(17)
C216 C217 H217 120.5
C218 C217 H217 120.5
C213 C218 C217 119.7(17)
C213 C218 H218 120.1
C217 C218 H218 120.1
C163 N1 C151 108.1(12)
C163 N1 C155 109.0(12)
C151 N1 C155 111.7(13)
C163 N1 C159 110.9(13)
C151 N1 C159 109.2(12)
C155 N1 C159 107.8(12)
N1 C151 C152 115.2(12)
N1 C151 H15A 108.5
C152 C151 H15A 108.5
N1 C151 H15B 108.5
C152 C151 H15B 108.5
H15A C151 H15B 107.5
C153 C152 C151 111.1(12)
C153 C152 H15C 109.4
C151 C152 H15C 109.4
C153 C152 H15D 109.4
C151 C152 H15D 109.4
H15C C152 H15D 108.0
C152 C153 C154 110.8(14)
C152 C153 H15E 109.5
C154 C153 H15E 109.5
C152 C153 H15F 109.5
C154 C153 H15F 109.5
H15E C153 H15F 108.1
C153 C154 H15G 109.5
C153 C154 H15H 109.5
H15G C154 H15H 109.5
C153 C154 H15I 109.5
H15G C154 H15I 109.5
H15H C154 H15I 109.5
N1 C155 C156 117.2(12)
N1 C155 H15J 108.0
C156 C155 H15J 108.0
N1 C155 H15K 108.0
C156 C155 H15K 108.0
H15J C155 H15K 107.2
C157 C156 C155 111.4(12)
C157 C156 H15L 109.3
C155 C156 H15L 109.3
C157 C156 H15M 109.3
C155 C156 H15M 109.3
H15L C156 H15M 108.0
C156 C157 C158 108.0(14)
C156 C157 H15N 110.1
C158 C157 H15N 110.1
C156 C157 H15O 110.1
C158 C157 H15O 110.1
H15N C157 H15O 108.4
C157 C158 H15P 109.5
C157 C158 H15Q 109.5
H15P C158 H15Q 109.5
C157 C158 H15R 109.5
H15P C158 H15R 109.5
H15Q C158 H15R 109.5
N1 C159 C160 120.4(12)
N1 C159 H15S 107.2
C160 C159 H15S 107.2
N1 C159 H15T 107.2
C160 C159 H15T 107.2
H15S C159 H15T 106.9
C159 C160 C161 112.9(13)
C159 C160 H16A 109.0
C161 C160 H16A 109.0
C159 C160 H16B 109.0
C161 C160 H16B 109.0
H16A C160 H16B 107.8
C162 C161 C160 114.8(16)
C162 C161 H16C 108.6
C160 C161 H16C 108.6
C162 C161 H16D 108.6
C160 C161 H16D 108.6
H16C C161 H16D 107.6
C161 C162 H16E 109.5
C161 C162 H16F 109.5
H16E C162 H16F 109.5
C161 C162 H16G 109.5
H16E C162 H16G 109.5
H16F C162 H16G 109.5
N1 C163 C164 116.1(12)
N1 C163 H16H 108.3
C164 C163 H16H 108.3
N1 C163 H16I 108.3
C164 C163 H16I 108.3
H16H C163 H16I 107.4
C165 C164 C163 107.8(12)
C165 C164 H16J 110.2
C163 C164 H16J 110.2
C165 C164 H16K 110.2
C163 C164 H16K 110.2
H16J C164 H16K 108.5
C164 C165 C166 112.5(15)
C164 C165 H16L 109.1
C166 C165 H16L 109.1
C164 C165 H16M 109.1
C166 C165 H16M 109.1
H16L C165 H16M 107.8
C165 C166 H16N 109.5
C165 C166 H16O 109.5
H16N C166 H16O 109.5
C165 C166 H16P 109.5
H16N C166 H16P 109.5
H16O C166 H16P 109.5
C251 N2 C263 111.9(17)
C251 N2 C255 110.7(15)
C263 N2 C255 109.9(15)
C251 N2 C259 105.0(16)
C263 N2 C259 108.3(15)
C255 N2 C259 111.0(16)
N2 C251 C252 113.3(16)
N2 C251 H25A 108.9
C252 C251 H25A 108.9
N2 C251 H25B 108.9
C252 C251 H25B 108.9
H25A C251 H25B 107.7
C251 C252 C253 104.1(16)
C251 C252 H25C 110.9
C253 C252 H25C 110.9
C251 C252 H25D 110.9
C253 C252 H25D 110.9
H25C C252 H25D 109.0
C254 C253 C252 104.4(17)
C254 C253 H25E 110.9
C252 C253 H25E 110.9
C254 C253 H25F 110.9
C252 C253 H25F 110.9
H25E C253 H25F 108.9
C253 C254 H25G 109.5
C253 C254 H25H 109.5
H25G C254 H25H 109.5
C253 C254 H25I 109.5
H25G C254 H25I 109.5
H25H C254 H25I 109.5
N2 C255 C256 118.4(15)
N2 C255 H25J 107.7
C256 C255 H25J 107.7
N2 C255 H25K 107.7
C256 C255 H25K 107.7
H25J C255 H25K 107.1
C257 C256 C255 106.4(14)
C257 C256 H25L 110.5
C255 C256 H25L 110.5
C257 C256 H25M 110.5
C255 C256 H25M 110.5
H25L C256 H25M 108.6
C258 C257 C256 108.2(16)
C258 C257 H25N 110.1
C256 C257 H25N 110.1
C258 C257 H25O 110.1
C256 C257 H25O 110.1
H25N C257 H25O 108.4
C257 C258 H25P 109.5
C257 C258 H25Q 109.5
H25P C258 H25Q 109.5
C257 C258 H25R 109.5
H25P C258 H25R 109.5
H25Q C258 H25R 109.5
N2 C259 C260 120.5(16)
N2 C259 H25S 107.2
C260 C259 H25S 107.2
N2 C259 H25T 107.2
C260 C259 H25T 107.2
H25S C259 H25T 106.8
C259 C260 C261 107.9(16)
C259 C260 H26A 110.1
C261 C260 H26A 110.1
C259 C260 H26B 110.1
C261 C260 H26B 110.1
H26A C260 H26B 108.4
C262 C261 C260 100.6(15)
C262 C261 H26C 111.6
C260 C261 H26C 111.6
C262 C261 H26D 111.6
C260 C261 H26D 111.6
H26C C261 H26D 109.4
C261 C262 H26E 109.5
C261 C262 H26F 109.5
H26E C262 H26F 109.5
C261 C262 H26G 109.5
H26E C262 H26G 109.5
H26F C262 H26G 109.5
N2 C263 C264 118.5(16)
N2 C263 H26H 107.7
C264 C263 H26H 107.7
N2 C263 H26I 107.7
C264 C263 H26I 107.7
H26H C263 H26I 107.1
C265 C264 C263 110.6(15)
C265 C264 H26J 109.5
C263 C264 H26J 109.5
C265 C264 H26K 109.5
C263 C264 H26K 109.5
H26J C264 H26K 108.1
C264 C265 C266 112.3(17)
C264 C265 H26L 109.1
C266 C265 H26L 109.1
C264 C265 H26M 109.1
C266 C265 H26M 109.1
H26L C265 H26M 107.9
C265 C266 H26N 109.5
C265 C266 H26O 109.5
H26N C266 H26O 109.5
C265 C266 H26P 109.5
H26N C266 H26P 109.5
H26O C266 H26P 109.5

loop_
_geom_bond_atom_site_label_1
_geom_bond_atom_site_label_2
_geom_bond_distance
Pt1 C5 2.013(18)
Pt1 C1 2.024(17)
Pt1 P1 2.265(4)
Pt1 Pt3 2.6742(8)
Pt1 Pt2 2.6814(9)
Pt1 Pt4 3.0776(8)
Pt2 C4 1.82(2)
Pt2 C3 1.998(18)
Pt2 C5 2.082(17)
Pt2 Pt3 2.6800(10)
Pt2 Pt5 3.0015(9)
Pt3 C2 1.832(19)
Pt3 C3 2.039(19)
Pt3 C1 2.109(16)
Pt3 Pt6 3.0317(9)
Pt4 C6 1.859(15)
Pt4 C11 2.054(16)
Pt4 C7 2.063(16)
Pt4 Pt6 2.6597(8)
Pt4 Pt5 2.6660(8)
Pt4 Pt7 3.1098(8)
Pt5 C8 1.867(18)
Pt5 C9 2.057(17)
Pt5 C7 2.098(16)
Pt5 Pt6 2.6635(10)
Pt5 Pt8 3.0097(9)
Pt6 C10 1.874(18)
Pt6 C9 2.020(16)
Pt6 C11 2.062(15)
Pt6 Pt9 3.0258(9)
Pt7 C16 2.015(17)
Pt7 C12 2.019(16)
Pt7 P2 2.287(4)
Pt7 Pt9 2.6645(9)
Pt7 Pt8 2.6772(8)
Pt8 C13 1.793(19)
Pt8 C14 2.012(17)
Pt8 C12 2.116(16)
Pt8 Pt9 2.6677(9)
Pt9 C15 1.835(19)
Pt9 C16 2.066(17)
Pt9 C14 2.070(17)
C1 O1 1.182(17)
C2 O2 1.184(18)
C3 O3 1.20(2)
C4 O4 1.18(2)
C5 O5 1.186(18)
C6 O6 1.163(16)
C7 O7 1.154(17)
C8 O8 1.17(2)
C9 O9 1.205(17)
C10 O10 1.145(18)
C11 O11 1.198(17)
C12 O12 1.170(17)
C13 O13 1.18(2)
C14 O14 1.196(18)
C15 O15 1.15(2)
C16 O16 1.201(18)
P1 C101 1.820(17)
P1 C107 1.825(16)
P1 C113 1.834(17)
C101 C106 1.40(2)
C101 C102 1.40(2)
C102 C103 1.41(2)
C102 H102 0.9500
C103 C104 1.36(2)
C103 H103 0.9500
C104 C105 1.31(2)
C104 H104 0.9500
C105 C106 1.39(2)
C105 H105 0.9500
C106 H106 0.9500
C107 C112 1.36(2)
C107 C108 1.37(2)
C108 C109 1.36(2)
C108 H108 0.9500
C109 C110 1.39(2)
C109 H109 0.9500
C110 C111 1.34(2)
C110 H110 0.9500
C111 C112 1.372(19)
C111 H111 0.9500
C112 H112 0.9500
C113 C118 1.36(2)
C113 C114 1.43(2)
C114 C115 1.39(2)
C114 H114 0.9500
C115 C116 1.34(2)
C115 H115 0.9500
C116 C117 1.37(2)
C116 H116 0.9500
C117 C118 1.41(2)
C117 H117 0.9500
C118 H118 0.9500
P2 C207 1.834(16)
P2 C201 1.839(16)
P2 C213 1.841(17)
C201 C206 1.35(2)
C201 C202 1.40(2)
C202 C203 1.35(2)
C202 H202 0.9500
C203 C204 1.41(2)
C203 H203 0.9500
C204 C205 1.36(2)
C204 H204 0.9500
C205 C206 1.39(2)
C205 H205 0.9500
C206 H206 0.9500
C207 C208 1.37(2)
C207 C212 1.39(2)
C208 C209 1.35(2)
C208 H208 0.9500
C209 C210 1.38(2)
C209 H209 0.9500
C210 C211 1.37(2)
C210 H210 0.9500
C211 C212 1.40(2)
C211 H211 0.9500
C212 H212 0.9500
C213 C218 1.37(2)
C213 C214 1.38(2)
C214 C215 1.36(2)
C214 H214 0.9500
C215 C216 1.39(2)
C215 H215 0.9500
C216 C217 1.40(2)
C216 H216 0.9500
C217 C218 1.43(2)
C217 H217 0.9500
C218 H218 0.9500
N1 C163 1.478(9)
N1 C151 1.480(8)
N1 C155 1.484(8)
N1 C159 1.486(8)
C151 C152 1.527(9)
C151 H15A 0.9900
C151 H15B 0.9900
C152 C153 1.521(9)
C152 H15C 0.9900
C152 H15D 0.9900
C153 C154 1.527(9)
C153 H15E 0.9900
C153 H15F 0.9900
C154 H15G 0.9800
C154 H15H 0.9800
C154 H15I 0.9800
C155 C156 1.530(9)
C155 H15J 0.9900
C155 H15K 0.9900
C156 C157 1.524(9)
C156 H15L 0.9900
C156 H15M 0.9900
C157 C158 1.528(9)
C157 H15N 0.9900
C157 H15O 0.9900
C158 H15P 0.9800
C158 H15Q 0.9800
C158 H15R 0.9800
C159 C160 1.516(9)
C159 H15S 0.9900
C159 H15T 0.9900
C160 C161 1.524(9)
C160 H16A 0.9900
C160 H16B 0.9900
C161 C162 1.521(9)
C161 H16C 0.9900
C161 H16D 0.9900
C162 H16E 0.9800
C162 H16F 0.9800
C162 H16G 0.9800
C163 C164 1.530(9)
C163 H16H 0.9900
C163 H16I 0.9900
C164 C165 1.525(9)
C164 H16J 0.9900
C164 H16K 0.9900
C165 C166 1.528(9)
C165 H16L 0.9900
C165 H16M 0.9900
C166 H16N 0.9800
C166 H16O 0.9800
C166 H16P 0.9800
N2 C251 1.468(9)
N2 C263 1.468(9)
N2 C255 1.480(9)
N2 C259 1.484(9)
C251 C252 1.535(9)
C251 H25A 0.9900
C251 H25B 0.9900
C252 C253 1.536(9)
C252 H25C 0.9900
C252 H25D 0.9900
C253 C254 1.528(9)
C253 H25E 0.9900
C253 H25F 0.9900
C254 H25G 0.9800
C254 H25H 0.9800
C254 H25I 0.9800
C255 C256 1.529(9)
C255 H25J 0.9900
C255 H25K 0.9900
C256 C257 1.521(9)
C256 H25L 0.9900
C256 H25M 0.9900
C257 C258 1.520(9)
C257 H25N 0.9900
C257 H25O 0.9900
C258 H25P 0.8900
C258 H25Q 0.8900
C258 H25R 0.8900
C259 C260 1.522(9)
C259 H25S 0.9900
C259 H25T 0.9900
C260 C261 1.541(9)
C260 H26A 0.9900
C260 H26B 0.9900
C261 C262 1.524(9)
C261 H26C 0.9900
C261 H26D 0.9900
C262 H26E 0.8900
C262 H26F 0.8900
C262 H26G 0.8900
C263 C264 1.524(9)
C263 H26H 0.9900
C263 H26I 0.9900
C264 C265 1.521(9)
C264 H26J 0.9900
C264 H26K 0.9900
C265 C266 1.531(9)
C265 H26L 0.9900
C265 H26M 0.9900
C266 H26N 0.9800
C266 H26O 0.9800
C266 H26P 0.9800

loop_
_geom_torsion_atom_site_label_1
_geom_torsion_atom_site_label_2
_geom_torsion_atom_site_label_3
_geom_torsion_atom_site_label_4
_geom_torsion
C5 Pt1 Pt2 C4 -1.2(15)
C1 Pt1 Pt2 C4 154.5(14)
P1 Pt1 Pt2 C4 12.6(14)
Pt3 Pt1 Pt2 C4 168.6(13)
Pt4 Pt1 Pt2 C4 -105.6(13)
C5 Pt1 Pt2 C3 -157.2(8)
C1 Pt1 Pt2 C3 -1.5(7)
P1 Pt1 Pt2 C3 -143.4(6)
Pt3 Pt1 Pt2 C3 12.7(6)
Pt4 Pt1 Pt2 C3 98.4(6)
C1 Pt1 Pt2 C5 155.7(8)
P1 Pt1 Pt2 C5 13.8(7)
Pt3 Pt1 Pt2 C5 169.8(6)
Pt4 Pt1 Pt2 C5 -104.4(6)
C5 Pt1 Pt2 Pt3 -169.8(6)
C1 Pt1 Pt2 Pt3 -14.1(5)
P1 Pt1 Pt2 Pt3 -156.1(2)
Pt4 Pt1 Pt2 Pt3 85.77(2)
C5 Pt1 Pt2 Pt5 110.3(6)
C1 Pt1 Pt2 Pt5 -94.0(5)
P1 Pt1 Pt2 Pt5 124.02(19)
Pt3 Pt1 Pt2 Pt5 -79.90(3)
Pt4 Pt1 Pt2 Pt5 5.86(2)
C5 Pt1 Pt3 C2 -160.8(11)
C1 Pt1 Pt3 C2 -6.3(12)
P1 Pt1 Pt3 C2 -16.0(10)
Pt2 Pt1 Pt3 C2 -169.0(10)
Pt4 Pt1 Pt3 C2 97.4(10)
C5 Pt1 Pt3 C3 -4.1(8)
C1 Pt1 Pt3 C3 150.4(8)
P1 Pt1 Pt3 C3 140.7(6)
Pt2 Pt1 Pt3 C3 -12.3(6)
Pt4 Pt1 Pt3 C3 -105.9(6)
C5 Pt1 Pt3 C1 -154.5(8)
P1 Pt1 Pt3 C1 -9.7(6)
Pt2 Pt1 Pt3 C1 -162.8(6)
Pt4 Pt1 Pt3 C1 103.6(6)
C5 Pt1 Pt3 Pt2 8.3(5)
C1 Pt1 Pt3 Pt2 162.8(6)
P1 Pt1 Pt3 Pt2 153.1(2)
Pt4 Pt1 Pt3 Pt2 -93.60(3)
C5 Pt1 Pt3 Pt6 107.6(5)
C1 Pt1 Pt3 Pt6 -97.9(6)
P1 Pt1 Pt3 Pt6 -107.6(2)
Pt2 Pt1 Pt3 Pt6 99.33(3)
Pt4 Pt1 Pt3 Pt6 5.73(2)
C4 Pt2 Pt3 C2 3(2)
C3 Pt2 Pt3 C2 4.4(12)
C5 Pt2 Pt3 C2 160.4(11)
Pt1 Pt2 Pt3 C2 168.3(10)
Pt5 Pt2 Pt3 C2 -98.7(10)
C4 Pt2 Pt3 C3 -1.2(18)
C5 Pt2 Pt3 C3 156.0(9)
Pt1 Pt2 Pt3 C3 163.9(7)
Pt5 Pt2 Pt3 C3 -103.1(7)
C4 Pt2 Pt3 C1 -151.8(17)
C3 Pt2 Pt3 C1 -150.6(9)
C5 Pt2 Pt3 C1 5.5(7)
Pt1 Pt2 Pt3 C1 13.3(5)
Pt5 Pt2 Pt3 C1 106.3(5)
C4 Pt2 Pt3 Pt1 -165.1(17)
C3 Pt2 Pt3 Pt1 -163.9(7)
C5 Pt2 Pt3 Pt1 -7.9(5)
Pt5 Pt2 Pt3 Pt1 93.00(2)
C4 Pt2 Pt3 Pt6 107.6(17)
C3 Pt2 Pt3 Pt6 108.8(7)
C5 Pt2 Pt3 Pt6 -95.2(5)
Pt1 Pt2 Pt3 Pt6 -87.28(3)
Pt5 Pt2 Pt3 Pt6 5.72(2)
C5 Pt1 Pt4 C6 93.0(7)
C1 Pt1 Pt4 C6 -107.6(7)
P1 Pt1 Pt4 C6 -6.3(5)
Pt3 Pt1 Pt4 C6 -157.5(5)
Pt2 Pt1 Pt4 C6 142.6(5)
C5 Pt1 Pt4 C11 -165.9(6)
C1 Pt1 Pt4 C11 -6.5(6)
P1 Pt1 Pt4 C11 94.8(4)
Pt3 Pt1 Pt4 C11 -56.4(4)
Pt2 Pt1 Pt4 C11 -116.3(4)
C5 Pt1 Pt4 C7 -5.3(7)
C1 Pt1 Pt4 C7 154.1(7)
P1 Pt1 Pt4 C7 -104.6(5)
Pt3 Pt1 Pt4 C7 104.2(4)
Pt2 Pt1 Pt4 C7 44.3(4)
C5 Pt1 Pt4 Pt6 -116.0(5)
C1 Pt1 Pt4 Pt6 43.4(5)
P1 Pt1 Pt4 Pt6 144.66(12)
Pt3 Pt1 Pt4 Pt6 -6.53(3)
Pt2 Pt1 Pt4 Pt6 -66.43(3)
C5 Pt1 Pt4 Pt5 -56.2(5)
C1 Pt1 Pt4 Pt5 103.2(5)
P1 Pt1 Pt4 Pt5 -155.52(12)
Pt3 Pt1 Pt4 Pt5 53.29(3)
Pt2 Pt1 Pt4 Pt5 -6.61(3)
C5 Pt1 Pt4 Pt7 -59.2(6)
C1 Pt1 Pt4 Pt7 100.2(6)
P1 Pt1 Pt4 Pt7 -158.6(4)
Pt3 Pt1 Pt4 Pt7 50.2(4)
Pt2 Pt1 Pt4 Pt7 -9.7(4)
C6 Pt4 Pt5 C8 2.9(14)
C11 Pt4 Pt5 C8 -177.6(12)
C7 Pt4 Pt5 C8 2.2(13)
Pt6 Pt4 Pt5 C8 -177.2(12)
Pt1 Pt4 Pt5 C8 88.9(12)
Pt7 Pt4 Pt5 C8 -91.3(12)
C6 Pt4 Pt5 C9 -179.6(9)
C11 Pt4 Pt5 C9 -0.2(6)
C7 Pt4 Pt5 C9 179.7(7)
Pt6 Pt4 Pt5 C9 0.3(4)
Pt1 Pt4 Pt5 C9 -93.6(4)
Pt7 Pt4 Pt5 C9 86.1(4)
C6 Pt4 Pt5 C7 0.7(9)
C11 Pt4 Pt5 C7 -179.8(7)
Pt6 Pt4 Pt5 C7 -179.4(5)
Pt1 Pt4 Pt5 C7 86.7(5)
Pt7 Pt4 Pt5 C7 -93.5(5)
C6 Pt4 Pt5 Pt6 -179.9(8)
C11 Pt4 Pt5 Pt6 -0.4(4)
C7 Pt4 Pt5 Pt6 179.4(5)
Pt1 Pt4 Pt5 Pt6 -93.88(3)
Pt7 Pt4 Pt5 Pt6 85.88(2)
C6 Pt4 Pt5 Pt2 -80.1(8)
C11 Pt4 Pt5 Pt2 99.4(4)
C7 Pt4 Pt5 Pt2 -80.8(5)
Pt6 Pt4 Pt5 Pt2 99.80(3)
Pt1 Pt4 Pt5 Pt2 5.91(3)
Pt7 Pt4 Pt5 Pt2 -174.33(2)
C6 Pt4 Pt5 Pt8 97.6(8)
C11 Pt4 Pt5 Pt8 -83.0(4)
C7 Pt4 Pt5 Pt8 96.8(5)
Pt6 Pt4 Pt5 Pt8 -82.59(3)
Pt1 Pt4 Pt5 Pt8 -176.47(2)
Pt7 Pt4 Pt5 Pt8 3.29(2)
C4 Pt2 Pt5 C8 -10.2(10)
C3 Pt2 Pt5 C8 96.0(9)
C5 Pt2 Pt5 C8 -111.1(8)
Pt3 Pt2 Pt5 C8 143.4(6)
Pt1 Pt2 Pt5 C8 -156.8(7)
C4 Pt2 Pt5 C9 -110.9(9)
C3 Pt2 Pt5 C9 -4.8(7)
C5 Pt2 Pt5 C9 148.2(7)
Pt3 Pt2 Pt5 C9 42.7(5)
Pt1 Pt2 Pt5 C9 102.5(5)
C4 Pt2 Pt5 C7 90.9(9)
C3 Pt2 Pt5 C7 -163.0(7)
C5 Pt2 Pt5 C7 -10.0(7)
Pt3 Pt2 Pt5 C7 -115.5(4)
Pt1 Pt2 Pt5 C7 -55.7(4)
C4 Pt2 Pt5 Pt6 -160.1(8)
C3 Pt2 Pt5 Pt6 -54.0(5)
C5 Pt2 Pt5 Pt6 99.0(5)
Pt3 Pt2 Pt5 Pt6 -6.53(3)
Pt1 Pt2 Pt5 Pt6 53.26(3)
C4 Pt2 Pt5 Pt4 139.8(8)
C3 Pt2 Pt5 Pt4 -114.0(5)
C5 Pt2 Pt5 Pt4 38.9(5)
Pt3 Pt2 Pt5 Pt4 -66.58(3)
Pt1 Pt2 Pt5 Pt4 -6.78(3)
C4 Pt2 Pt5 Pt8 -12.9(9)
C3 Pt2 Pt5 Pt8 93.3(7)
C5 Pt2 Pt5 Pt8 -113.8(6)
Pt3 Pt2 Pt5 Pt8 140.7(3)
Pt1 Pt2 Pt5 Pt8 -159.5(3)
C6 Pt4 Pt6 C10 1.1(13)
C11 Pt4 Pt6 C10 0.7(11)
C7 Pt4 Pt6 C10 -179.2(11)
Pt5 Pt4 Pt6 C10 -178.7(10)
Pt1 Pt4 Pt6 C10 -93.9(10)
Pt7 Pt4 Pt6 C10 89.9(10)
C6 Pt4 Pt6 C9 179.6(9)
C11 Pt4 Pt6 C9 179.2(7)
C7 Pt4 Pt6 C9 -0.8(6)
Pt5 Pt4 Pt6 C9 -0.3(4)
Pt1 Pt4 Pt6 C9 84.6(4)
Pt7 Pt4 Pt6 C9 -91.6(4)
C6 Pt4 Pt6 C11 0.4(10)
C7 Pt4 Pt6 C11 -180.0(7)
Pt5 Pt4 Pt6 C11 -179.5(5)
Pt1 Pt4 Pt6 C11 -94.6(5)
Pt7 Pt4 Pt6 C11 89.2(5)
C6 Pt4 Pt6 Pt5 179.8(8)
C11 Pt4 Pt6 Pt5 179.5(5)
C7 Pt4 Pt6 Pt5 -0.5(4)
Pt1 Pt4 Pt6 Pt5 84.85(3)
Pt7 Pt4 Pt6 Pt5 -91.36(2)
C6 Pt4 Pt6 Pt9 -85.7(8)
C11 Pt4 Pt6 Pt9 -86.0(5)
C7 Pt4 Pt6 Pt9 94.0(4)
Pt5 Pt4 Pt6 Pt9 94.48(3)
Pt1 Pt4 Pt6 Pt9 179.33(2)
Pt7 Pt4 Pt6 Pt9 3.12(2)
C6 Pt4 Pt6 Pt3 100.7(8)
C11 Pt4 Pt6 Pt3 100.4(5)
C7 Pt4 Pt6 Pt3 -79.6(4)
Pt5 Pt4 Pt6 Pt3 -79.10(2)
Pt1 Pt4 Pt6 Pt3 5.75(2)
Pt7 Pt4 Pt6 Pt3 -170.46(2)
C8 Pt5 Pt6 C10 -4.2(16)
C9 Pt5 Pt6 C10 -1.0(12)
C7 Pt5 Pt6 C10 179.1(12)
Pt4 Pt5 Pt6 C10 178.6(11)
Pt2 Pt5 Pt6 C10 90.3(11)
Pt8 Pt5 Pt6 C10 -86.8(11)
C8 Pt5 Pt6 C9 -3.1(13)
C7 Pt5 Pt6 C9 -179.8(7)
Pt4 Pt5 Pt6 C9 179.7(6)
Pt2 Pt5 Pt6 C9 91.4(6)
Pt8 Pt5 Pt6 C9 -85.8(6)
C8 Pt5 Pt6 C11 177.6(12)
C9 Pt5 Pt6 C11 -179.2(7)
C7 Pt5 Pt6 C11 0.9(6)
Pt4 Pt5 Pt6 C11 0.4(4)
Pt2 Pt5 Pt6 C11 -87.9(4)
Pt8 Pt5 Pt6 C11 94.9(4)
C8 Pt5 Pt6 Pt4 177.2(12)
C9 Pt5 Pt6 Pt4 -179.7(5)
C7 Pt5 Pt6 Pt4 0.5(4)
Pt2 Pt5 Pt6 Pt4 -88.31(3)
Pt8 Pt5 Pt6 Pt4 94.52(2)
C8 Pt5 Pt6 Pt9 85.9(12)
C9 Pt5 Pt6 Pt9 89.0(5)
C7 Pt5 Pt6 Pt9 -90.8(4)
Pt4 Pt5 Pt6 Pt9 -91.29(2)
Pt2 Pt5 Pt6 Pt9 -179.60(2)
Pt8 Pt5 Pt6 Pt9 3.23(2)
C8 Pt5 Pt6 Pt3 -88.7(12)
C9 Pt5 Pt6 Pt3 -85.6(5)
C7 Pt5 Pt6 Pt3 94.6(4)
Pt4 Pt5 Pt6 Pt3 94.08(2)
Pt2 Pt5 Pt6 Pt3 5.78(2)
Pt8 Pt5 Pt6 Pt3 -171.40(2)
C2 Pt3 Pt6 C10 -6.0(7)
C3 Pt3 Pt6 C10 -109.3(7)
C1 Pt3 Pt6 C10 94.1(7)
Pt1 Pt3 Pt6 C10 142.4(5)
Pt2 Pt3 Pt6 C10 -157.6(5)
C2 Pt3 Pt6 C9 94.5(7)
C3 Pt3 Pt6 C9 -8.9(7)
C1 Pt3 Pt6 C9 -165.4(7)
Pt1 Pt3 Pt6 C9 -117.2(5)
Pt2 Pt3 Pt6 C9 -57.1(5)
C2 Pt3 Pt6 C11 -106.0(7)
C3 Pt3 Pt6 C11 150.7(7)
C1 Pt3 Pt6 C11 -5.9(6)
Pt1 Pt3 Pt6 C11 42.4(5)
Pt2 Pt3 Pt6 C11 102.4(5)
C2 Pt3 Pt6 Pt4 -155.0(5)
C3 Pt3 Pt6 Pt4 101.7(5)
C1 Pt3 Pt6 Pt4 -54.8(5)
Pt1 Pt3 Pt6 Pt4 -6.63(3)
Pt2 Pt3 Pt6 Pt4 53.44(3)
C2 Pt3 Pt6 Pt5 145.1(5)
C3 Pt3 Pt6 Pt5 41.8(5)
C1 Pt3 Pt6 Pt5 -114.7(5)
Pt1 Pt3 Pt6 Pt5 -66.52(3)
Pt2 Pt3 Pt6 Pt5 -6.45(3)
C2 Pt3 Pt6 Pt9 93.9(6)
C3 Pt3 Pt6 Pt9 -9.4(6)
C1 Pt3 Pt6 Pt9 -165.9(5)
Pt1 Pt3 Pt6 Pt9 -117.7(2)
Pt2 Pt3 Pt6 Pt9 -57.6(3)
C6 Pt4 Pt7 C16 97.8(7)
C11 Pt4 Pt7 C16 -3.1(6)
C7 Pt4 Pt7 C16 -163.7(7)
Pt6 Pt4 Pt7 C16 -53.0(5)
Pt5 Pt4 Pt7 C16 -113.0(5)
Pt1 Pt4 Pt7 C16 -110.0(6)
C6 Pt4 Pt7 C12 -102.2(7)
C11 Pt4 Pt7 C12 156.9(6)
C7 Pt4 Pt7 C12 -3.7(6)
Pt6 Pt4 Pt7 C12 106.9(5)
Pt5 Pt4 Pt7 C12 46.9(5)
Pt1 Pt4 Pt7 C12 50.0(6)
C6 Pt4 Pt7 P2 -4.8(5)
C11 Pt4 Pt7 P2 -105.6(4)
C7 Pt4 Pt7 P2 93.7(5)
Pt6 Pt4 Pt7 P2 -155.59(11)
Pt5 Pt4 Pt7 P2 144.41(11)
Pt1 Pt4 Pt7 P2 147.5(4)
C6 Pt4 Pt7 Pt9 147.3(5)
C11 Pt4 Pt7 Pt9 46.5(4)
C7 Pt4 Pt7 Pt9 -114.2(4)
Pt6 Pt4 Pt7 Pt9 -3.53(3)
Pt5 Pt4 Pt7 Pt9 -63.53(3)
Pt1 Pt4 Pt7 Pt9 -60.5(4)
C6 Pt4 Pt7 Pt8 -152.9(5)
C11 Pt4 Pt7 Pt8 106.3(4)
C7 Pt4 Pt7 Pt8 -54.4(4)
Pt6 Pt4 Pt7 Pt8 56.30(3)
Pt5 Pt4 Pt7 Pt8 -3.70(3)
Pt1 Pt4 Pt7 Pt8 -0.7(4)
C16 Pt7 Pt8 C13 -150.5(13)
C12 Pt7 Pt8 C13 6.7(14)
P2 Pt7 Pt8 C13 -5.3(13)
Pt9 Pt7 Pt8 C13 -159.7(13)
Pt4 Pt7 Pt8 C13 107.1(13)
C16 Pt7 Pt8 C14 3.4(7)
C12 Pt7 Pt8 C14 160.6(7)
P2 Pt7 Pt8 C14 148.6(5)
Pt9 Pt7 Pt8 C14 -5.8(5)
Pt4 Pt7 Pt8 C14 -99.0(5)
C16 Pt7 Pt8 C12 -157.3(7)
P2 Pt7 Pt8 C12 -12.1(6)
Pt9 Pt7 Pt8 C12 -166.4(6)
Pt4 Pt7 Pt8 C12 100.3(6)
C16 Pt7 Pt8 Pt9 9.2(5)
C12 Pt7 Pt8 Pt9 166.4(6)
P2 Pt7 Pt8 Pt9 154.37(19)
Pt4 Pt7 Pt8 Pt9 -93.22(3)
C16 Pt7 Pt8 Pt5 105.7(5)
C12 Pt7 Pt8 Pt5 -97.1(6)
P2 Pt7 Pt8 Pt5 -109.13(19)
Pt9 Pt7 Pt8 Pt5 96.50(3)
Pt4 Pt7 Pt8 Pt5 3.28(2)
C8 Pt5 Pt8 C13 -2.4(9)
C9 Pt5 Pt8 C13 99.0(8)
C7 Pt5 Pt8 C13 -103.1(8)
Pt6 Pt5 Pt8 C13 147.9(6)
Pt4 Pt5 Pt8 C13 -152.5(6)
Pt2 Pt5 Pt8 C13 0.2(7)
C8 Pt5 Pt8 C14 -103.5(8)
C9 Pt5 Pt8 C14 -2.1(7)
C7 Pt5 Pt8 C14 155.9(7)
Pt6 Pt5 Pt8 C14 46.9(5)
Pt4 Pt5 Pt8 C14 106.5(5)
Pt2 Pt5 Pt8 C14 -100.8(6)
C8 Pt5 Pt8 C12 98.3(8)
C9 Pt5 Pt8 C12 -160.3(6)
C7 Pt5 Pt8 C12 -2.3(6)
Pt6 Pt5 Pt8 C12 -111.4(4)
Pt4 Pt5 Pt8 C12 -51.8(4)
Pt2 Pt5 Pt8 C12 101.0(6)
C8 Pt5 Pt8 Pt9 -154.0(6)
C9 Pt5 Pt8 Pt9 -52.6(5)
C7 Pt5 Pt8 Pt9 105.4(4)
Pt6 Pt5 Pt8 Pt9 -3.66(3)
Pt4 Pt5 Pt8 Pt9 55.92(3)
Pt2 Pt5 Pt8 Pt9 -151.3(3)
C8 Pt5 Pt8 Pt7 146.3(6)
C9 Pt5 Pt8 Pt7 -112.3(5)
C7 Pt5 Pt8 Pt7 45.6(4)
Pt6 Pt5 Pt8 Pt7 -63.41(3)
Pt4 Pt5 Pt8 Pt7 -3.82(3)
Pt2 Pt5 Pt8 Pt7 148.9(3)
C16 Pt7 Pt9 C15 -8.5(16)
C12 Pt7 Pt9 C15 149.0(15)
P2 Pt7 Pt9 C15 7.3(15)
Pt8 Pt7 Pt9 C15 160.2(15)
Pt4 Pt7 Pt9 C15 -112.7(15)
C12 Pt7 Pt9 C16 157.5(8)
P2 Pt7 Pt9 C16 15.9(6)
Pt8 Pt7 Pt9 C16 168.7(6)
Pt4 Pt7 Pt9 C16 -104.2(6)
C16 Pt7 Pt9 C14 -163.1(8)
C12 Pt7 Pt9 C14 -5.6(7)
P2 Pt7 Pt9 C14 -147.2(5)
Pt8 Pt7 Pt9 C14 5.6(5)
Pt4 Pt7 Pt9 C14 92.7(5)
C16 Pt7 Pt9 Pt8 -168.7(6)
C12 Pt7 Pt9 Pt8 -11.2(5)
P2 Pt7 Pt9 Pt8 -152.8(2)
Pt4 Pt7 Pt9 Pt8 87.13(2)
C16 Pt7 Pt9 Pt6 107.3(6)
C12 Pt7 Pt9 Pt6 -95.3(5)
P2 Pt7 Pt9 Pt6 123.1(2)
Pt8 Pt7 Pt9 Pt6 -84.04(2)
Pt4 Pt7 Pt9 Pt6 3.10(2)
C13 Pt8 Pt9 C15 -5.6(17)
C14 Pt8 Pt9 C15 8.2(13)
C12 Pt8 Pt9 C15 -154.1(12)
Pt7 Pt8 Pt9 C15 -164.6(11)
Pt5 Pt8 Pt9 C15 107.6(11)
C13 Pt8 Pt9 C16 150.1(13)
C14 Pt8 Pt9 C16 164.0(8)
C12 Pt8 Pt9 C16 1.6(6)
Pt7 Pt8 Pt9 C16 -8.9(5)
Pt5 Pt8 Pt9 C16 -96.6(5)
C13 Pt8 Pt9 C14 -13.9(14)
C12 Pt8 Pt9 C14 -162.4(7)
Pt7 Pt8 Pt9 C14 -172.9(6)
Pt5 Pt8 Pt9 C14 99.4(6)
C13 Pt8 Pt9 Pt7 159.0(13)
C14 Pt8 Pt9 Pt7 172.9(6)
C12 Pt8 Pt9 Pt7 10.5(4)
Pt5 Pt8 Pt9 Pt7 -87.70(3)
C13 Pt8 Pt9 Pt6 -110.1(13)
C14 Pt8 Pt9 Pt6 -96.2(6)
C12 Pt8 Pt9 Pt6 101.4(4)
Pt7 Pt8 Pt9 Pt6 90.93(2)
Pt5 Pt8 Pt9 Pt6 3.22(2)
C10 Pt6 Pt9 C15 2.9(9)
C9 Pt6 Pt9 C15 -98.3(9)
C11 Pt6 Pt9 C15 102.0(9)
Pt4 Pt6 Pt9 C15 151.5(7)
Pt5 Pt6 Pt9 C15 -148.2(7)
Pt3 Pt6 Pt9 C15 -97.7(8)
C10 Pt6 Pt9 C16 -105.5(7)
C9 Pt6 Pt9 C16 153.3(7)
C11 Pt6 Pt9 C16 -6.3(7)
Pt4 Pt6 Pt9 C16 43.1(5)
Pt5 Pt6 Pt9 C16 103.4(5)
Pt3 Pt6 Pt9 C16 153.9(5)
C10 Pt6 Pt9 C14 99.5(7)
C9 Pt6 Pt9 C14 -1.6(7)
C11 Pt6 Pt9 C14 -161.3(7)
Pt4 Pt6 Pt9 C14 -111.9(5)
Pt5 Pt6 Pt9 C14 -51.5(5)
Pt3 Pt6 Pt9 C14 -1.1(5)
C10 Pt6 Pt9 Pt7 -152.2(5)
C9 Pt6 Pt9 Pt7 106.6(5)
C11 Pt6 Pt9 Pt7 -53.1(5)
Pt4 Pt6 Pt9 Pt7 -3.63(3)
Pt5 Pt6 Pt9 Pt7 56.70(3)
Pt3 Pt6 Pt9 Pt7 107.1(2)
C10 Pt6 Pt9 Pt8 147.4(5)
C9 Pt6 Pt9 Pt8 46.3(5)
C11 Pt6 Pt9 Pt8 -113.4(5)
Pt4 Pt6 Pt9 Pt8 -63.98(3)
Pt5 Pt6 Pt9 Pt8 -3.64(3)
Pt3 Pt6 Pt9 Pt8 46.8(3)
C5 Pt1 C1 O1 -111(2)
P1 Pt1 C1 O1 8(2)
Pt3 Pt1 C1 O1 -167(3)
Pt2 Pt1 C1 O1 -152(2)
Pt4 Pt1 C1 O1 114(2)
C5 Pt1 C1 Pt3 56.1(14)
P1 Pt1 C1 Pt3 175.0(3)
Pt2 Pt1 C1 Pt3 15.8(5)
Pt4 Pt1 C1 Pt3 -79.2(4)
C2 Pt3 C1 O1 -14(2)
C3 Pt3 C1 O1 115.6(19)
Pt1 Pt3 C1 O1 170(2)
Pt2 Pt3 C1 O1 154.0(17)
Pt6 Pt3 C1 O1 -104.1(18)
C2 Pt3 C1 Pt1 176.7(6)
C3 Pt3 C1 Pt1 -53.9(13)
Pt2 Pt3 C1 Pt1 -15.5(5)
Pt6 Pt3 C1 Pt1 86.4(4)
C3 Pt3 C2 O2 173(100)
C1 Pt3 C2 O2 -34(39)
Pt1 Pt3 C2 O2 -29(39)
Pt2 Pt3 C2 O2 170(38)
Pt6 Pt3 C2 O2 63(39)
C4 Pt2 C3 O3 -8(3)
C5 Pt2 C3 O3 124(2)
Pt3 Pt2 C3 O3 173(3)
Pt1 Pt2 C3 O3 158(2)
Pt5 Pt2 C3 O3 -114(3)
C4 Pt2 C3 Pt3 179.4(8)
C5 Pt2 C3 Pt3 -48.1(15)
Pt1 Pt2 C3 Pt3 -14.5(6)
Pt5 Pt2 C3 Pt3 73.9(5)
C2 Pt3 C3 O3 9(2)
C1 Pt3 C3 O3 -120(2)
Pt1 Pt3 C3 O3 -159(2)
Pt2 Pt3 C3 O3 -173(3)
Pt6 Pt3 C3 O3 103(2)
C2 Pt3 C3 Pt2 -177.8(6)
C1 Pt3 C3 Pt2 53.5(14)
Pt1 Pt3 C3 Pt2 14.5(6)
Pt6 Pt3 C3 Pt2 -84.2(5)
C3 Pt2 C4 O4 117(31)
C5 Pt2 C4 O4 -40(31)
Pt3 Pt2 C4 O4 118(30)
Pt1 Pt2 C4 O4 -40(32)
Pt5 Pt2 C4 O4 -146(31)
C1 Pt1 C5 O5 115(2)
P1 Pt1 C5 O5 -5(2)
Pt3 Pt1 C5 O5 158(2)
Pt2 Pt1 C5 O5 167(3)
Pt4 Pt1 C5 O5 -111(2)
C1 Pt1 C5 Pt2 -52.6(15)
P1 Pt1 C5 Pt2 -172.2(4)
Pt3 Pt1 C5 Pt2 -9.3(6)
Pt4 Pt1 C5 Pt2 82.0(4)
C4 Pt2 C5 O5 10(2)
C3 Pt2 C5 O5 -124(2)
Pt3 Pt2 C5 O5 -160.0(18)
Pt1 Pt2 C5 O5 -169(2)
Pt5 Pt2 C5 O5 116.5(18)
C4 Pt2 C5 Pt1 179.3(8)
C3 Pt2 C5 Pt1 45.3(15)
Pt3 Pt2 C5 Pt1 9.2(6)
Pt5 Pt2 C5 Pt1 -74.3(5)
C11 Pt4 C6 O6 66(42)
C7 Pt4 C6 O6 -114(42)
Pt6 Pt4 C6 O6 65(43)
Pt5 Pt4 C6 O6 -115(42)
Pt1 Pt4 C6 O6 160(42)
Pt7 Pt4 C6 O6 -22(42)
C6 Pt4 C7 O7 0(2)
C11 Pt4 C7 O7 179.9(16)
Pt6 Pt4 C7 O7 179.9(18)
Pt5 Pt4 C7 O7 179(2)
Pt1 Pt4 C7 O7 90(2)
Pt7 Pt4 C7 O7 -93(2)
C6 Pt4 C7 Pt5 -179.6(5)
C11 Pt4 C7 Pt5 0.5(19)
Pt6 Pt4 C7 Pt5 0.6(5)
Pt1 Pt4 C7 Pt5 -89.2(3)
Pt7 Pt4 C7 Pt5 87.1(3)
C8 Pt5 C7 O7 1.7(19)
C9 Pt5 C7 O7 179.7(15)
Pt6 Pt5 C7 O7 -180.0(16)
Pt4 Pt5 C7 O7 -179(2)
Pt2 Pt5 C7 O7 -80.6(18)
Pt8 Pt5 C7 O7 94.3(18)
C8 Pt5 C7 Pt4 -178.9(6)
C9 Pt5 C7 Pt4 -0.9(17)
Pt6 Pt5 C7 Pt4 -0.6(5)
Pt2 Pt5 C7 Pt4 98.8(3)
Pt8 Pt5 C7 Pt4 -86.3(3)
C9 Pt5 C8 O8 -77(29)
C7 Pt5 C8 O8 102(29)
Pt6 Pt5 C8 O8 -75(29)
Pt4 Pt5 C8 O8 100(29)
Pt2 Pt5 C8 O8 -174(29)
Pt8 Pt5 C8 O8 6(29)
C10 Pt6 C9 O9 0(2)
C11 Pt6 C9 O9 -177.3(15)
Pt4 Pt6 C9 O9 -179.0(18)
Pt5 Pt6 C9 O9 -179(2)
Pt9 Pt6 C9 O9 85.5(19)
Pt3 Pt6 C9 O9 -94.4(19)
C10 Pt6 C9 Pt5 179.5(6)
C11 Pt6 C9 Pt5 2.0(19)
Pt4 Pt6 C9 Pt5 0.3(5)
Pt9 Pt6 C9 Pt5 -95.1(4)
Pt3 Pt6 C9 Pt5 84.9(4)
C8 Pt5 C9 O9 -2.2(19)
C7 Pt5 C9 O9 179.8(14)
Pt6 Pt5 C9 O9 179(2)
Pt4 Pt5 C9 O9 179.1(16)
Pt2 Pt5 C9 O9 82.5(17)
Pt8 Pt5 C9 O9 -92.3(17)
C8 Pt5 C9 Pt6 178.4(7)
C7 Pt5 C9 Pt6 0.4(17)
Pt4 Pt5 C9 Pt6 -0.3(5)
Pt2 Pt5 C9 Pt6 -96.9(4)
Pt8 Pt5 C9 Pt6 88.3(4)
C9 Pt6 C10 O10 -17(45)
C11 Pt6 C10 O10 162(45)
Pt4 Pt6 C10 O10 162(44)
Pt5 Pt6 C10 O10 -16(46)
Pt9 Pt6 C10 O10 -109(45)
Pt3 Pt6 C10 O10 64(45)
C6 Pt4 C11 O11 1.1(19)
C7 Pt4 C11 O11 -179.0(15)
Pt6 Pt4 C11 O11 -179(2)
Pt5 Pt4 C11 O11 -178.6(17)
Pt1 Pt4 C11 O11 -91.0(18)
Pt7 Pt4 C11 O11 93.4(18)
C6 Pt4 C11 Pt6 -179.8(5)
C7 Pt4 C11 Pt6 0.1(19)
Pt5 Pt4 C11 Pt6 0.5(5)
Pt1 Pt4 C11 Pt6 88.2(3)
Pt7 Pt4 C11 Pt6 -87.5(3)
C10 Pt6 C11 O11 -0.5(19)
C9 Pt6 C11 O11 177.0(15)
Pt4 Pt6 C11 O11 179(2)
Pt5 Pt6 C11 O11 178.7(16)
Pt9 Pt6 C11 O11 -85.2(18)
Pt3 Pt6 C11 O11 97.1(17)
C10 Pt6 C11 Pt4 -179.6(6)
C9 Pt6 C11 Pt4 -2.1(18)
Pt5 Pt6 C11 Pt4 -0.5(5)
Pt9 Pt6 C11 Pt4 95.6(3)
Pt3 Pt6 C11 Pt4 -82.0(3)
C16 Pt7 C12 O12 -117(2)
P2 Pt7 C12 O12 5(2)
Pt9 Pt7 C12 O12 -156(2)
Pt8 Pt7 C12 O12 -168(2)
Pt4 Pt7 C12 O12 109(2)
C16 Pt7 C12 Pt8 51.6(15)
P2 Pt7 C12 Pt8 173.3(3)
Pt9 Pt7 C12 Pt8 12.5(5)
Pt4 Pt7 C12 Pt8 -82.4(4)
C13 Pt8 C12 O12 -6.0(19)
C14 Pt8 C12 O12 128.1(18)
Pt9 Pt8 C12 O12 158.1(16)
Pt7 Pt8 C12 O12 170(2)
Pt5 Pt8 C12 O12 -103.5(17)
C13 Pt8 C12 Pt7 -176.4(7)
C14 Pt8 C12 Pt7 -42.3(15)
Pt9 Pt8 C12 Pt7 -12.2(5)
Pt5 Pt8 C12 Pt7 86.1(4)
C14 Pt8 C13 O13 -65(59)
C12 Pt8 C13 O13 95(59)
Pt9 Pt8 C13 O13 -54(59)
Pt7 Pt8 C13 O13 90(59)
Pt5 Pt8 C13 O13 -168(59)
C13 Pt8 C14 O14 -6(2)
C12 Pt8 C14 O14 -140(2)
Pt9 Pt8 C14 O14 -179(3)
Pt7 Pt8 C14 O14 -172(2)
Pt5 Pt8 C14 O14 92(2)
C13 Pt8 C14 Pt9 172.8(7)
C12 Pt8 C14 Pt9 38.6(15)
Pt7 Pt8 C14 Pt9 6.5(6)
Pt5 Pt8 C14 Pt9 -88.7(4)
C15 Pt9 C14 O14 4(2)
C16 Pt9 C14 O14 144.4(17)
Pt7 Pt9 C14 O14 172.5(17)
Pt8 Pt9 C14 O14 179(2)
Pt6 Pt9 C14 O14 -99.8(19)
C15 Pt9 C14 Pt8 -175.2(7)
C16 Pt9 C14 Pt8 -34.7(16)
Pt7 Pt9 C14 Pt8 -6.5(6)
Pt6 Pt9 C14 Pt8 81.2(4)
C16 Pt9 C15 O15 -136(16)
C14 Pt9 C15 O15 27(16)
Pt7 Pt9 C15 O15 -129(15)
Pt8 Pt9 C15 O15 20(17)
Pt6 Pt9 C15 O15 119(16)
C12 Pt7 C16 O16 123(2)
P2 Pt7 C16 O16 2(2)
Pt9 Pt7 C16 O16 173(2)
Pt8 Pt7 C16 O16 163.0(19)
Pt4 Pt7 C16 O16 -104(2)
C12 Pt7 C16 Pt9 -50.7(15)
P2 Pt7 C16 Pt9 -171.6(3)
Pt8 Pt7 C16 Pt9 -10.4(5)
Pt4 Pt7 C16 Pt9 82.4(4)
C15 Pt9 C16 O16 2(2)
C14 Pt9 C16 O16 -136.9(18)
Pt7 Pt9 C16 O16 -174(2)
Pt8 Pt9 C16 O16 -163.4(18)
Pt6 Pt9 C16 O16 109.7(19)
C15 Pt9 C16 Pt7 176.0(7)
C14 Pt9 C16 Pt7 36.8(16)
Pt8 Pt9 C16 Pt7 10.3(5)
Pt6 Pt9 C16 Pt7 -76.6(4)
C5 Pt1 P1 C101 -23.5(8)
C1 Pt1 P1 C101 -178.0(8)
Pt3 Pt1 P1 C101 -170.4(6)
Pt2 Pt1 P1 C101 -34.1(7)
Pt4 Pt1 P1 C101 80.6(6)
C5 Pt1 P1 C107 91.4(8)
C1 Pt1 P1 C107 -63.2(8)
Pt3 Pt1 P1 C107 -55.6(7)
Pt2 Pt1 P1 C107 80.8(7)
Pt4 Pt1 P1 C107 -164.5(6)
C5 Pt1 P1 C113 -150.8(8)
C1 Pt1 P1 C113 54.6(8)
Pt3 Pt1 P1 C113 62.2(7)
Pt2 Pt1 P1 C113 -161.4(6)
Pt4 Pt1 P1 C113 -46.7(6)
C107 P1 C101 C106 21.3(16)
C113 P1 C101 C106 -85.2(15)
Pt1 P1 C101 C106 140.9(13)
C107 P1 C101 C102 -160.9(13)
C113 P1 C101 C102 92.6(14)
Pt1 P1 C101 C102 -41.4(14)
C106 C101 C102 C103 0(2)
P1 C101 C102 C103 -178.5(12)
C101 C102 C103 C104 1(2)
C102 C103 C104 C105 0(2)
C103 C104 C105 C106 -1(3)
C104 C105 C106 C101 1(3)
C102 C101 C106 C105 -1(2)
P1 C101 C106 C105 177.2(13)
C101 P1 C107 C112 -93.3(17)
C113 P1 C107 C112 14.6(18)
Pt1 P1 C107 C112 141.9(14)
C101 P1 C107 C108 85.7(15)
C113 P1 C107 C108 -166.5(14)
Pt1 P1 C107 C108 -39.1(16)
C112 C107 C108 C109 3(3)
P1 C107 C108 C109 -176.5(14)
C107 C108 C109 C110 -2(3)
C108 C109 C110 C111 1(3)
C109 C110 C111 C112 -1(3)
C108 C107 C112 C111 -3(3)
P1 C107 C112 C111 176.1(13)
C110 C111 C112 C107 2(3)
C101 P1 C113 C118 -156.9(14)
C107 P1 C113 C118 97.8(14)
Pt1 P1 C113 C118 -23.7(16)
C101 P1 C113 C114 20.4(15)
C107 P1 C113 C114 -84.9(15)
Pt1 P1 C113 C114 153.6(11)
C118 C113 C114 C115 -1(2)
P1 C113 C114 C115 -178.5(12)
C113 C114 C115 C116 -2(3)
C114 C115 C116 C117 3(3)
C115 C116 C117 C118 -1(3)
C114 C113 C118 C117 3(2)
P1 C113 C118 C117 -179.2(12)
C116 C117 C118 C113 -3(3)
C16 Pt7 P2 C207 77.4(8)
C12 Pt7 P2 C207 -79.0(7)
Pt9 Pt7 P2 C207 65.1(6)
Pt8 Pt7 P2 C207 -69.6(6)
Pt4 Pt7 P2 C207 -177.7(6)
C16 Pt7 P2 C201 -167.7(7)
C12 Pt7 P2 C201 36.0(7)
Pt9 Pt7 P2 C201 -179.9(5)
Pt8 Pt7 P2 C201 45.4(6)
Pt4 Pt7 P2 C201 -62.7(6)
C16 Pt7 P2 C213 -42.2(8)
C12 Pt7 P2 C213 161.5(8)
Pt9 Pt7 P2 C213 -54.4(7)
Pt8 Pt7 P2 C213 170.9(6)
Pt4 Pt7 P2 C213 62.8(6)
C207 P2 C201 C206 -40.1(15)
C213 P2 C201 C206 68.6(15)
Pt7 P2 C201 C206 -157.8(11)
C207 P2 C201 C202 141.3(12)
C213 P2 C201 C202 -110.0(13)
Pt7 P2 C201 C202 23.7(14)
C206 C201 C202 C203 0(2)
P2 C201 C202 C203 178.7(12)
C201 C202 C203 C204 -2(2)
C202 C203 C204 C205 2(2)
C203 C204 C205 C206 1(2)
C202 C201 C206 C205 3(2)
P2 C201 C206 C205 -175.6(12)
C204 C205 C206 C201 -4(2)
C201 P2 C207 C208 -48.8(15)
C213 P2 C207 C208 -153.9(14)
Pt7 P2 C207 C208 78.0(14)
C201 P2 C207 C212 137.3(14)
C213 P2 C207 C212 32.2(15)
Pt7 P2 C207 C212 -95.9(13)
C212 C207 C208 C209 -1(2)
P2 C207 C208 C209 -175.1(13)
C207 C208 C209 C210 -1(3)
C208 C209 C210 C211 2(3)
C209 C210 C211 C212 -2(3)
C208 C207 C212 C211 2(2)
P2 C207 C212 C211 176.0(12)
C210 C211 C212 C207 -1(2)
C207 P2 C213 C218 -133.5(14)
C201 P2 C213 C218 120.9(14)
Pt7 P2 C213 C218 -13.3(16)
C207 P2 C213 C214 48.8(17)
C201 P2 C213 C214 -56.9(16)
Pt7 P2 C213 C214 169.0(12)
C218 C213 C214 C215 -3(3)
P2 C213 C214 C215 175.0(13)
C213 C214 C215 C216 -1(3)
C214 C215 C216 C217 4(3)
C215 C216 C217 C218 -4(3)
C214 C213 C218 C217 2(3)
P2 C213 C218 C217 -175.4(12)
C216 C217 C218 C213 1(3)
C163 N1 C151 C152 58.8(19)
C155 N1 C151 C152 -61(2)
C159 N1 C151 C152 179.7(15)
N1 C151 C152 C153 156.7(15)
C151 C152 C153 C154 176.9(16)
C163 N1 C155 C156 -171.9(16)
C151 N1 C155 C156 -52(2)
C159 N1 C155 C156 68(2)
N1 C155 C156 C157 -172.1(16)
C155 C156 C157 C158 173.9(18)
C163 N1 C159 C160 53(2)
C151 N1 C159 C160 -66(2)
C155 N1 C159 C160 172.0(16)
N1 C159 C160 C161 -174.6(15)
C159 C160 C161 C162 83(2)
C151 N1 C163 C164 172.4(15)
C155 N1 C163 C164 -66(2)
C159 N1 C163 C164 53(2)
N1 C163 C164 C165 179.7(16)
C163 C164 C165 C166 -174.4(18)
C263 N2 C251 C252 56(2)
C255 N2 C251 C252 -67(2)
C259 N2 C251 C252 173(2)
N2 C251 C252 C253 171(2)
C251 C252 C253 C254 164(2)
C251 N2 C255 C256 -163(2)
C263 N2 C255 C256 73(3)
C259 N2 C255 C256 -47(3)
N2 C255 C256 C257 -177(2)
C255 C256 C257 C258 -163(2)
C251 N2 C259 C260 58(3)
C263 N2 C259 C260 178(2)
C255 N2 C259 C260 -61(3)
N2 C259 C260 C261 160(2)
C259 C260 C261 C262 174(2)
C251 N2 C263 C264 53(3)
C255 N2 C263 C264 176(2)
C259 N2 C263 C264 -63(3)
N2 C263 C264 C265 -176(2)
C263 C264 C265 C266 -175(2)
